data_7225107
loop_
_publ_author_name
'Yawer, Mohd'
'Kariem, Mukaddus'
'Sood, Puneet'
'Sheikh, Haq Nawaz'

_publ_section_title
;
 Lanthanide-based entangled coordination polymers connected by
 thiophene-2,5-dicarboxylate: solvothermal syntheses, crystal structures,
 luminescence and magnetic properties
;
_journal_issue 20
_journal_name_full CrystEngComm
_journal_page_first 3617
_journal_paper_doi 10.1039/C6CE00321D
_journal_volume 18
_journal_year 2016
_chemical_formula_sum 'C79 H79 Ce6 N5 O44 S9'
_chemical_formula_weight 2931.73
_space_group_crystal_system orthorhombic
_space_group_IT_number 33
_space_group_name_Hall 'P 2c -2n'
_space_group_name_H-M_alt 'P n a 21'
_symmetry_space_group_name_Hall 'P 2c -2n'
_symmetry_space_group_name_H-M 'P n a 21'
_atom_sites_solution_hydrogens mixed
_audit_creation_method SHELXL-2014/7
_audit_update_record
;
2015-12-16 deposited with the CCDC.
2016-04-13 downloaded from the CCDC.
;
_cell_angle_alpha 90
_cell_angle_beta 90
_cell_angle_gamma 90
_cell_formula_units_Z 4
_cell_length_a 51.1545(14)
_cell_length_b 11.4493(3)
_cell_length_c 17.7196(5)
_cell_measurement_reflns_used 9449
_cell_measurement_temperature 293(2)
_cell_measurement_theta_max 29.5
_cell_measurement_theta_min 2.5
_cell_volume 10378.1(5)
_computing_cell_refinement 'APEX2/SAINT (Bruker, 2004)'
_computing_data_collection 'APEX2 (Bruker, 2004)'
_computing_data_reduction 'SAINT/XPREP (Bruker, 2004)'
_computing_molecular_graphics 'ORTEP3 (Farrugia, 1997) and Mercury (Bruno et al., 2002)'
_computing_publication_material 'SHELXL-2014 (Sheldrick, 2014)'
_computing_structure_refinement 'SHELXL-2014 (Sheldrick, 2014)'
_computing_structure_solution 'SIR92 (Altornare et al., 1993)'
_diffrn_ambient_temperature 293(2)
_diffrn_measured_fraction_theta_full 0.988
_diffrn_measured_fraction_theta_max 0.988
_diffrn_measurement_device_type 'Bruker axs kappa apex2 CCD Diffractometer'
_diffrn_measurement_method '\w and \f scan'
_diffrn_radiation_type MoK\a
_diffrn_radiation_wavelength 0.71073
_diffrn_reflns_av_R_equivalents 0.0445
_diffrn_reflns_av_unetI/netI 0.0338
_diffrn_reflns_Laue_measured_fraction_full 0.988
_diffrn_reflns_Laue_measured_fraction_max 0.988
_diffrn_reflns_limit_h_max 56
_diffrn_reflns_limit_h_min -62
_diffrn_reflns_limit_k_max 14
_diffrn_reflns_limit_k_min -11
_diffrn_reflns_limit_l_max 21
_diffrn_reflns_limit_l_min -21
_diffrn_reflns_number 165078
_diffrn_reflns_point_group_measured_fraction_full 0.990
_diffrn_reflns_point_group_measured_fraction_max 0.990
_diffrn_reflns_theta_full 26.000
_diffrn_reflns_theta_max 26.000
_diffrn_reflns_theta_min 1.823
_diffrn_source 'Sealed tube'
_exptl_absorpt_coefficient_mu 2.847
_exptl_absorpt_correction_T_max 0.712
_exptl_absorpt_correction_T_min 0.578
_exptl_absorpt_correction_type multi-scan
_exptl_absorpt_process_details 'SADABS (Bruker, 1999)'
_exptl_crystal_colour colourless
_exptl_crystal_density_diffrn 1.876
_exptl_crystal_description block
_exptl_crystal_F_000 5728
_exptl_crystal_size_max 0.150
_exptl_crystal_size_mid 0.100
_exptl_crystal_size_min 0.100
_refine_diff_density_max 6.039
_refine_diff_density_min -2.229
_refine_diff_density_rms 0.197
_refine_ls_abs_structure_details
;
 Refined as an inversion twin.
;
_refine_ls_abs_structure_Flack 0.03(2)
_refine_ls_extinction_method none
_refine_ls_goodness_of_fit_ref 1.090
_refine_ls_hydrogen_treatment mixed
_refine_ls_matrix_type full
_refine_ls_number_parameters 1472
_refine_ls_number_reflns 19671
_refine_ls_number_restraints 771
_refine_ls_restrained_S_all 1.089
_refine_ls_R_factor_all 0.0603
_refine_ls_R_factor_gt 0.0549
_refine_ls_shift/su_max 0.025
_refine_ls_shift/su_mean 0.002
_refine_ls_structure_factor_coef Fsqd
_refine_ls_weighting_details 'w=1/[\s^2^(Fo^2^)+(0.0610P)^2^+116.8589P] where P=(Fo^2^+2Fc^2^)/3'
_refine_ls_weighting_scheme calc
_refine_ls_wR_factor_gt 0.1383
_refine_ls_wR_factor_ref 0.1417
_reflns_Friedel_coverage 0.937
_reflns_Friedel_fraction_full 0.991
_reflns_Friedel_fraction_max 0.991
_reflns_number_gt 17992
_reflns_number_total 19671
_reflns_threshold_expression 'I > 2\s(I)'
_cod_data_source_file c6ce00321d2.cif
_cod_data_source_block NEW
_cod_depositor_comments 'Adding full bibliography for 7225101--7225109.cif.'
_cod_database_code 7225107
_shelx_shelxl_version_number 2014/7
_shelx_space_group_comment
;
The symmetry employed for this shelxl refinement is uniquely defined
by the following loop, which should always be used as a source of
symmetry information in preference to the above space-group names.
They are only intended as comments.
;
_shelx_estimated_absorpt_t_min 0.675
_shelx_estimated_absorpt_t_max 0.764

loop_
_space_group_symop_operation_xyz
'x, y, z'
'-x, -y, z+1/2'
'-x+1/2, y+1/2, z+1/2'
'x+1/2, -y+1/2, z'

loop_
_atom_site_label
_atom_site_type_symbol
_atom_site_fract_x
_atom_site_fract_y
_atom_site_fract_z
_atom_site_U_iso_or_equiv
_atom_site_adp_type
_atom_site_occupancy
_atom_site_site_symmetry_order
_atom_site_calc_flag
_atom_site_refinement_flags_posn
_atom_site_refinement_flags_adp
_atom_site_refinement_flags_occupancy
_atom_site_disorder_assembly
_atom_site_disorder_group
C1 C 0.4911(3) 0.4315(13) 0.5789(9) 0.025(4) Uani 1 1 d . . . . .
C2 C 0.5020(3) 0.4672(15) 0.6521(8) 0.027(4) Uani 1 1 d . . . . .
C3 C 0.5260(4) 0.446(2) 0.6804(11) 0.062(7) Uani 1 1 d . . . . .
H3 H 0.5384 0.4001 0.6558 0.075 Uiso 1 1 calc R U . . .
C4 C 0.5306(3) 0.4991(19) 0.7509(10) 0.049(6) Uani 1 1 d . . . . .
H4 H 0.5464 0.4951 0.7766 0.059 Uiso 1 1 calc R U . . .
C5 C 0.5095(3) 0.5562(17) 0.7768(9) 0.031(4) Uani 1 1 d . . . . .
C6 C 0.5064(3) 0.6169(14) 0.8475(9) 0.023(3) Uani 1 1 d . . . . .
C7 C 0.4504(3) 0.1828(13) 0.5868(8) 0.024(4) Uani 1 1 d . . . . .
C8 C 0.4545(3) 0.0990(17) 0.6506(8) 0.031(4) Uani 1 1 d . . . . .
C9 C 0.4748(3) 0.0275(19) 0.6660(10) 0.046(5) Uani 1 1 d . . . . .
H9 H 0.4895 0.0217 0.6353 0.055 Uiso 1 1 calc R U . . .
C10 C 0.4717(3) -0.0382(16) 0.7335(9) 0.037(4) Uani 1 1 d . U . . .
H10 H 0.4833 -0.0951 0.7503 0.045 Uiso 1 1 calc R U . . .
C11 C 0.4496(3) -0.0062(16) 0.7696(8) 0.027(4) Uani 1 1 d . . . . .
C12 C 0.4410(3) -0.0550(15) 0.8441(8) 0.022(4) Uani 1 1 d . . . . .
C13 C 0.4533(3) 0.1397(13) 0.3595(9) 0.019(3) Uani 1 1 d . . . . .
C14 C 0.4436(3) 0.0869(16) 0.2879(9) 0.030(4) Uani 1 1 d . . . . .
C15 C 0.4200(3) 0.0993(19) 0.2538(10) 0.043(5) Uani 1 1 d . . . . .
H15 H 0.4059 0.1392 0.2746 0.052 Uiso 1 1 calc R U . . .
C16 C 0.4197(4) 0.045(2) 0.1840(11) 0.064(7) Uani 1 1 d . . . . .
H16 H 0.4049 0.0451 0.1532 0.077 Uiso 1 1 calc R U . . .
C17 C 0.4414(3) -0.0078(16) 0.1641(9) 0.028(4) Uani 1 1 d . . . . .
C18 C 0.4479(3) -0.0722(17) 0.0919(9) 0.027(4) Uani 1 1 d . . . . .
C19 C 0.3901(3) 0.466(2) 0.5957(10) 0.031(5) Uani 1 1 d . . . . .
C20 C 0.3955(3) 0.5268(18) 0.6686(10) 0.031(4) Uani 1 1 d . . . . .
C21 C 0.4173(3) 0.5801(18) 0.6895(9) 0.039(4) Uani 1 1 d . . . . .
H21 H 0.4326 0.5798 0.6610 0.046 Uiso 1 1 calc R U . . .
C22 C 0.4149(3) 0.6366(18) 0.7589(10) 0.043(5) Uani 1 1 d . . . . .
H22 H 0.4282 0.6807 0.7806 0.052 Uiso 1 1 calc R U . . .
C23 C 0.3913(3) 0.6204(17) 0.7913(9) 0.030(4) Uani 1 1 d . . . . .
C24 C 0.3810(3) 0.6666(13) 0.8633(8) 0.018(3) Uani 1 1 d . . . . .
C25 C 0.3934(4) 0.4734(18) 0.3479(10) 0.029(4) Uani 1 1 d . . . . .
C26 C 0.3854(3) 0.5240(15) 0.2750(9) 0.024(4) Uani 1 1 d . U . . .
C27 C 0.3621(3) 0.5017(18) 0.2395(10) 0.044(5) Uani 1 1 d . U . . .
H27 H 0.3496 0.4509 0.2587 0.052 Uiso 1 1 calc R U . . .
C28 C 0.3590(3) 0.563(2) 0.1713(10) 0.049(6) Uani 1 1 d . . . . .
H28 H 0.3442 0.5589 0.1410 0.059 Uiso 1 1 calc R U . . .
C29 C 0.3803(3) 0.6298(15) 0.1549(9) 0.027(4) Uani 1 1 d . U . . .
C30 C 0.3834(3) 0.7081(12) 0.0885(8) 0.015(2) Uani 1 1 d . U . . .
C31 C 0.3275(4) 0.1263(19) 0.5897(10) 0.035(5) Uani 1 1 d . . . . .
C32 C 0.3372(3) 0.0724(15) 0.6613(8) 0.028(4) Uani 1 1 d . . . . .
C33 C 0.3617(3) 0.0938(19) 0.6930(9) 0.042(5) Uani 1 1 d . . . . .
H33 H 0.3747 0.1390 0.6710 0.050 Uiso 1 1 calc R U . . .
C34 C 0.3637(3) 0.0362(17) 0.7640(9) 0.038(4) Uani 1 1 d . . . . .
H34 H 0.3786 0.0401 0.7943 0.046 Uiso 1 1 calc R U . . .
C35 C 0.3420(3) -0.0246(14) 0.7832(8) 0.022(3) Uani 1 1 d . . . . .
C36 C 0.3374(3) -0.0948(13) 0.8516(9) 0.024(4) Uani 1 1 d . . . . .
C37 C 0.2871(3) 0.4096(18) 0.3661(8) 0.030(4) Uani 1 1 d . . . . .
C38 C 0.2769(3) 0.4569(16) 0.2935(9) 0.028(4) Uani 1 1 d . . . . .
C39 C 0.2525(4) 0.4478(19) 0.2643(11) 0.047(5) Uani 1 1 d . . . . .
H39 H 0.2386 0.4117 0.2889 0.057 Uiso 1 1 calc R U . . .
C40 C 0.2506(3) 0.4991(19) 0.1925(10) 0.043(5) Uani 1 1 d . . . . .
H40 H 0.2353 0.4996 0.1642 0.052 Uiso 1 1 calc R U . . .
C41 C 0.2729(3) 0.5471(18) 0.1691(9) 0.034(4) Uani 1 1 d . . . . .
C42 C 0.2786(3) 0.6047(13) 0.0956(8) 0.016(3) Uani 1 1 d . U . . .
C43 C 0.2849(4) 0.3696(16) 0.5906(8) 0.028(4) Uani 1 1 d . . . . .
C44 C 0.2884(3) 0.4479(15) 0.6559(8) 0.025(4) Uani 1 1 d . . . . .
C45 C 0.3099(3) 0.5109(16) 0.6720(9) 0.034(4) Uani 1 1 d . . . . .
H45 H 0.3248 0.5132 0.6421 0.041 Uiso 1 1 calc R U . . .
C46 C 0.3067(3) 0.5739(18) 0.7407(9) 0.038(4) Uani 1 1 d . . . . .
H46 H 0.3195 0.6221 0.7610 0.046 Uiso 1 1 calc R U . . .
C47 C 0.2830(3) 0.5564(14) 0.7737(9) 0.024(3) Uani 1 1 d . . . . .
C48 C 0.2741(4) 0.602(2) 0.8483(9) 0.036(5) Uani 1 1 d . . . . .
C49 C 0.3406(3) 0.9524(12) 1.0913(8) 0.018(3) Uani 1 1 d . U . . .
C50 C 0.3307(3) 1.0008(14) 1.1657(9) 0.023(3) Uani 1 1 d . . . . .
C51 C 0.3071(3) 0.9784(16) 1.1955(9) 0.037(4) Uani 1 1 d . U . . .
H51 H 0.2943 0.9320 1.1731 0.044 Uiso 1 1 calc R U . . .
C52 C 0.3044(3) 1.0362(16) 1.2663(9) 0.038(4) Uani 1 1 d . . . . .
H52 H 0.2894 1.0329 1.2956 0.045 Uiso 1 1 calc R U . . .
C53 C 0.3266(3) 1.0978(14) 1.2870(9) 0.024(3) Uani 1 1 d . . . . .
C54 C 0.3313(4) 1.1662(19) 1.3552(8) 0.035(5) Uani 1 1 d . . . . .
O1 O 0.4682(2) 0.4578(10) 0.5631(6) 0.032(3) Uani 1 1 d . . . . .
O2 O 0.5061(2) 0.3709(10) 0.5395(7) 0.034(3) Uani 1 1 d . . . . .
O3 O 0.4860(2) 0.6714(11) 0.8598(7) 0.040(3) Uani 1 1 d . . . . .
O4 O 0.5251(2) 0.6166(11) 0.8943(6) 0.034(3) Uani 1 1 d . U . . .
O5 O 0.4686(2) 0.1938(10) 0.5394(5) 0.028(2) Uani 1 1 d . . . . .
O6 O 0.4294(2) 0.2335(11) 0.5818(6) 0.035(3) Uani 1 1 d . . . . .
O7 O 0.4576(2) -0.1090(11) 0.8825(7) 0.038(3) Uani 1 1 d . U . . .
O8 O 0.4182(2) -0.0401(11) 0.8640(6) 0.034(3) Uani 1 1 d . . . . .
O9 O 0.4766(2) 0.1227(11) 0.3767(6) 0.033(3) Uani 1 1 d . . . . .
O10 O 0.4360(2) 0.1931(10) 0.3975(6) 0.031(3) Uani 1 1 d . . . . .
O11 O 0.4679(2) -0.1311(13) 0.0885(6) 0.042(3) Uani 1 1 d . . . . .
O12 O 0.4327(2) -0.0442(11) 0.0384(6) 0.036(3) Uani 1 1 d . . . . .
O13 O 0.4071(2) 0.4737(11) 0.5457(6) 0.032(3) Uani 1 1 d . . . . .
O14 O 0.3687(2) 0.4136(11) 0.5886(6) 0.035(3) Uani 1 1 d . . . . .
O15 O 0.3971(2) 0.7255(11) 0.9042(6) 0.030(3) Uani 1 1 d . . . . .
O16 O 0.3574(2) 0.6577(10) 0.8779(6) 0.031(3) Uani 1 1 d . . . . .
O17 O 0.4170(2) 0.4690(14) 0.3654(6) 0.046(4) Uani 1 1 d . . . . .
O18 O 0.3755(2) 0.4437(12) 0.3911(7) 0.042(3) Uani 1 1 d . . . . .
O19 O 0.39076(17) 0.2456(8) 0.4757(8) 0.030(2) Uani 1 1 d D . . . .
H19A H 0.387(3) 0.188(9) 0.446(7) 0.036 Uiso 1 1 d D U . . .
H19B H 0.404(2) 0.226(12) 0.501(7) 0.036 Uiso 1 1 d D U . . .
O20 O 0.3645(2) 0.7246(9) 0.0442(6) 0.025(2) Uani 1 1 d . U . . .
O21 O 0.3436(2) 0.1773(10) 0.5488(7) 0.035(3) Uani 1 1 d . . . . .
O22 O 0.3038(2) 0.1025(10) 0.5734(6) 0.031(3) Uani 1 1 d . . . . .
O23 O 0.3546(2) -0.0951(10) 0.9029(6) 0.029(2) Uani 1 1 d . . . . .
O24 O 0.3161(2) -0.1486(11) 0.8584(7) 0.037(3) Uani 1 1 d . . . . .
O25 O 0.3110(2) 0.4312(10) 0.3801(6) 0.029(2) Uani 1 1 d . . . . .
O26 O 0.2715(2) 0.3562(10) 0.4061(6) 0.029(2) Uani 1 1 d . . . . .
O27 O 0.2992(2) 0.6576(11) 0.0863(6) 0.034(3) Uani 1 1 d . . . . .
O28 O 0.2611(2) 0.5868(10) 0.0455(6) 0.029(2) Uani 1 1 d . . . . .
O29 O 0.3035(2) 0.3543(10) 0.5447(5) 0.026(2) Uani 1 1 d . . . . .
O30 O 0.2636(2) 0.3168(10) 0.5826(6) 0.031(3) Uani 1 1 d . . . . .
O31 O 0.2512(2) 0.6121(13) 0.8622(6) 0.040(3) Uani 1 1 d . . . . .
O32 O 0.2931(2) 0.6255(13) 0.8928(7) 0.043(3) Uani 1 1 d . . . . .
O33 O 0.3636(2) 0.9754(10) 1.0733(6) 0.032(3) Uani 1 1 d . . . . .
O34 O 0.3245(2) 0.8984(10) 1.0533(6) 0.030(3) Uani 1 1 d . . . . .
O35 O 0.3528(2) 1.2167(13) 1.3623(6) 0.041(3) Uani 1 1 d . . . . .
O36 O 0.3132(2) 1.1808(10) 1.4027(5) 0.028(2) Uani 1 1 d . . . . .
O42 O 0.2772(2) 0.8279(11) 0.9762(9) 0.047(3) Uani 1 1 d D . . . .
H42A H 0.267(3) 0.867(15) 1.006(7) 0.056 Uiso 1 1 d D U . . .
H42B H 0.275(3) 0.856(17) 0.932(4) 0.056 Uiso 1 1 d D U . . .
O43 O 0.4053(2) 0.7557(10) 0.0788(6) 0.029(2) Uani 1 1 d . U . . .
O44 O 0.5546(2) 0.3109(9) 0.4745(9) 0.039(2) Uani 1 1 d D . . . .
H44A H 0.552(3) 0.243(6) 0.493(9) 0.046 Uiso 1 1 d D U . . .
H44B H 0.567(2) 0.307(13) 0.443(8) 0.046 Uiso 1 1 d D U . . .
S1 S 0.48433(8) 0.5525(4) 0.7131(2) 0.0354(10) Uani 1 1 d . . . . .
S2 S 0.43147(8) 0.0896(4) 0.7206(2) 0.0383(11) Uani 1 1 d . . . . .
S3 S 0.46392(8) 0.0013(5) 0.2346(2) 0.0399(12) Uani 1 1 d . . . . .
S4 S 0.37160(8) 0.5350(4) 0.7366(2) 0.0328(10) Uani 1 1 d . . . . .
S5 S 0.40412(8) 0.6168(4) 0.2216(2) 0.0378(11) Uani 1 1 d . . . . .
S6 S 0.31817(8) -0.0150(4) 0.7160(2) 0.0297(9) Uani 1 1 d . . . . .
S7 S 0.29717(8) 0.5342(4) 0.2350(2) 0.0341(10) Uani 1 1 d . . . . .
S8 S 0.26433(8) 0.4624(4) 0.7214(2) 0.0328(10) Uani 1 1 d . . . . .
S9 S 0.35034(8) 1.0860(4) 1.2204(2) 0.0289(9) Uani 1 1 d . . . . .
Ce1 Ce 0.51120(2) 0.19225(6) 0.46806(4) 0.01618(16) Uani 1 1 d . . . . .
Ce2 Ce 0.43766(2) 0.36699(6) 0.47365(4) 0.01516(15) Uani 1 1 d . . . . .
Ce3 Ce 0.34439(2) 0.35507(6) 0.47276(5) 0.01709(16) Uani 1 1 d . . . . .
Ce4 Ce 0.27306(2) 0.17436(6) 0.47618(4) 0.01691(16) Uani 1 1 d . . . . .
Ce5 Ce 0.39406(2) 0.90528(6) 0.97761(5) 0.01779(16) Uani 1 1 d . . . . .
Ce6 Ce 0.32323(2) 0.72450(6) 0.97251(5) 0.01737(16) Uani 1 1 d . . . . .
N1 N 0.4969(7) -0.208(3) 0.456(2) 0.124(10) Uani 0.66(2) 1 d D U P A 1
C55 C 0.5023(11) -0.085(3) 0.440(3) 0.089(9) Uani 0.66(2) 1 d D U P A 1
H55 H 0.5042 -0.0600 0.3898 0.107 Uiso 0.66(2) 1 calc R U P A 1
C56 C 0.4786(9) -0.216(5) 0.524(3) 0.149(14) Uani 0.66(2) 1 d D U P A 1
H56A H 0.4845 -0.1584 0.5603 0.179 Uiso 0.66(2) 1 calc R U P A 1
H56B H 0.4815 -0.2921 0.5469 0.179 Uiso 0.66(2) 1 calc R U P A 1
C57 C 0.4480(8) -0.200(7) 0.516(4) 0.18(2) Uani 0.66(2) 1 d D U P A 1
H57A H 0.4398 -0.2079 0.5643 0.214 Uiso 0.66(2) 1 calc R U P A 1
H57B H 0.4443 -0.1238 0.4956 0.214 Uiso 0.66(2) 1 calc R U P A 1
H57C H 0.4412 -0.2584 0.4821 0.214 Uiso 0.66(2) 1 calc R U P A 1
C58 C 0.4855(10) -0.267(5) 0.386(3) 0.151(14) Uani 0.66(2) 1 d D U P A 1
H58A H 0.4897 -0.3493 0.3900 0.181 Uiso 0.66(2) 1 calc R U P A 1
H58B H 0.4949 -0.2369 0.3429 0.181 Uiso 0.66(2) 1 calc R U P A 1
C59 C 0.4551(10) -0.258(7) 0.367(4) 0.19(2) Uani 0.66(2) 1 d D U P A 1
H59A H 0.4516 -0.3009 0.3212 0.234 Uiso 0.66(2) 1 calc R U P A 1
H59B H 0.4451 -0.2912 0.4074 0.234 Uiso 0.66(2) 1 calc R U P A 1
H59C H 0.4503 -0.1780 0.3600 0.234 Uiso 0.66(2) 1 calc R U P A 1
N1' N 0.4836(9) -0.201(5) 0.477(3) 0.087(11) Uani 0.34(2) 1 d D U P A 2
C55' C 0.4961(16) -0.110(6) 0.432(4) 0.080(10) Uani 0.34(2) 1 d D U P A 2
H55' H 0.4984 -0.1099 0.3796 0.096 Uiso 0.34(2) 1 calc R U P A 2
C56' C 0.5013(14) -0.264(6) 0.527(3) 0.090(15) Uani 0.34(2) 1 d D U P A 2
H56C H 0.5163 -0.2798 0.4952 0.108 Uiso 0.34(2) 1 calc R U P A 2
H56D H 0.4927 -0.3388 0.5336 0.108 Uiso 0.34(2) 1 calc R U P A 2
C57' C 0.5134(16) -0.244(7) 0.602(4) 0.09(2) Uani 0.34(2) 1 d D U P A 2
H57D H 0.5242 -0.3099 0.6147 0.109 Uiso 0.34(2) 1 calc R U P A 2
H57E H 0.5240 -0.1749 0.6001 0.109 Uiso 0.34(2) 1 calc R U P A 2
H57F H 0.5000 -0.2350 0.6392 0.109 Uiso 0.34(2) 1 calc R U P A 2
C58' C 0.4690(16) -0.288(6) 0.433(3) 0.095(14) Uani 0.34(2) 1 d D U P A 2
H58C H 0.4821 -0.3415 0.4132 0.114 Uiso 0.34(2) 1 calc R U P A 2
H58D H 0.4623 -0.2458 0.3893 0.114 Uiso 0.34(2) 1 calc R U P A 2
C59' C 0.4459(11) -0.367(5) 0.459(4) 0.078(16) Uani 0.34(2) 1 d D U P A 2
H59D H 0.4402 -0.4152 0.4183 0.093 Uiso 0.34(2) 1 calc R U P A 2
H59E H 0.4517 -0.4156 0.5004 0.093 Uiso 0.34(2) 1 calc R U P A 2
H59F H 0.4317 -0.3187 0.4761 0.093 Uiso 0.34(2) 1 calc R U P A 2
O38 O 0.3405(2) 0.5719(10) 0.4923(7) 0.046(3) Uani 1 1 d . U . B 3
N2 N 0.3477(5) 0.7692(16) 0.4714(16) 0.097(5) Uani 1 1 d D U . B 3
C60 C 0.3429(5) 0.6521(18) 0.4470(14) 0.066(5) Uani 1 1 d D U . B 3
H60 H 0.3415 0.6364 0.3956 0.080 Uiso 1 1 calc R U . B 3
C61 C 0.3518(7) 0.854(3) 0.407(2) 0.128(9) Uani 1 1 d D U . B 3
H61A H 0.3437 0.9288 0.4189 0.154 Uiso 1 1 calc R U . B 3
H61B H 0.3439 0.8242 0.3613 0.154 Uiso 1 1 calc R U . B 3
C62 C 0.3817(8) 0.870(5) 0.396(3) 0.208(18) Uani 1 1 d D U . B 3
H62A H 0.3849 0.9235 0.3554 0.249 Uiso 1 1 calc R U . B 3
H62B H 0.3893 0.8998 0.4416 0.249 Uiso 1 1 calc R U . B 3
H624 H 0.3895 0.7956 0.3842 0.249 Uiso 1 1 calc R U . B 3
C63 C 0.3437(7) 0.794(4) 0.5524(17) 0.121(9) Uani 1 1 d D U . B 3
H63A H 0.3325 0.7357 0.5749 0.145 Uiso 1 1 calc R U . B 3
H63B H 0.3355 0.8702 0.5586 0.145 Uiso 1 1 calc R U . B 3
C64 C 0.3702(7) 0.794(4) 0.590(2) 0.149(13) Uani 1 1 d D U . B 3
H64A H 0.3682 0.8099 0.6431 0.179 Uiso 1 1 calc R U . B 3
H64B H 0.3782 0.7183 0.5840 0.179 Uiso 1 1 calc R U . B 3
H64C H 0.3812 0.8522 0.5677 0.179 Uiso 1 1 calc R U . B 3
N3 N 0.2714(8) -0.233(3) 0.4764(19) 0.059(8) Uani 0.46(3) 1 d D U P C 4
C65 C 0.2819(10) -0.118(2) 0.494(2) 0.050(8) Uani 0.46(3) 1 d D U P C 4
H65 H 0.2905 -0.1090 0.5400 0.060 Uiso 0.46(3) 1 calc R U P C 4
C66 C 0.2691(11) -0.256(5) 0.395(2) 0.086(11) Uani 0.46(3) 1 d D U P C 4
H66A H 0.2806 -0.3194 0.3801 0.103 Uiso 0.46(3) 1 calc R U P C 4
H66B H 0.2738 -0.1869 0.3661 0.103 Uiso 0.46(3) 1 calc R U P C 4
C67 C 0.2400(12) -0.289(8) 0.379(4) 0.12(2) Uani 0.46(3) 1 d D U P C 4
H67A H 0.2378 -0.3052 0.3264 0.148 Uiso 0.46(3) 1 calc R U P C 4
H67B H 0.2356 -0.3579 0.4078 0.148 Uiso 0.46(3) 1 calc R U P C 4
H67C H 0.2288 -0.2261 0.3938 0.148 Uiso 0.46(3) 1 calc R U P C 4
C68 C 0.2733(12) -0.318(3) 0.538(2) 0.080(12) Uani 0.46(3) 1 d D U P C 4
H68A H 0.2915 -0.3317 0.5503 0.096 Uiso 0.46(3) 1 calc R U P C 4
H68B H 0.2657 -0.3918 0.5221 0.096 Uiso 0.46(3) 1 calc R U P C 4
C69 C 0.2590(17) -0.275(7) 0.608(3) 0.12(2) Uani 0.46(3) 1 d D U P C 4
H69A H 0.2605 -0.3315 0.6474 0.143 Uiso 0.46(3) 1 calc R U P C 4
H69B H 0.2667 -0.2023 0.6242 0.143 Uiso 0.46(3) 1 calc R U P C 4
H69C H 0.2409 -0.2623 0.5960 0.143 Uiso 0.46(3) 1 calc R U P C 4
N3' N 0.2812(7) -0.234(2) 0.4682(16) 0.060(7) Uani 0.54(3) 1 d D U P C 5
C65' C 0.2747(9) -0.119(2) 0.4921(18) 0.050(8) Uani 0.54(3) 1 d D U P C 5
H65' H 0.2663 -0.1087 0.5381 0.060 Uiso 0.54(3) 1 calc R U P C 5
C66' C 0.2869(8) -0.247(4) 0.3870(17) 0.070(9) Uani 0.54(3) 1 d D U P C 5
H66C H 0.2967 -0.3184 0.3783 0.083 Uiso 0.54(3) 1 calc R U P C 5
H66D H 0.2974 -0.1817 0.3698 0.083 Uiso 0.54(3) 1 calc R U P C 5
C67' C 0.2610(10) -0.251(6) 0.344(2) 0.086(14) Uani 0.54(3) 1 d D U P C 5
H67D H 0.2645 -0.2593 0.2907 0.103 Uiso 0.54(3) 1 calc R U P C 5
H67E H 0.2508 -0.3162 0.3608 0.103 Uiso 0.54(3) 1 calc R U P C 5
H67F H 0.2515 -0.1800 0.3523 0.103 Uiso 0.54(3) 1 calc R U P C 5
C68' C 0.2775(9) -0.328(3) 0.524(2) 0.078(10) Uani 0.54(3) 1 d D U P C 5
H68C H 0.2790 -0.2962 0.5748 0.093 Uiso 0.54(3) 1 calc R U P C 5
H68D H 0.2909 -0.3872 0.5179 0.093 Uiso 0.54(3) 1 calc R U P C 5
C69' C 0.2502(9) -0.383(4) 0.513(3) 0.108(17) Uani 0.54(3) 1 d D U P C 5
H69D H 0.2477 -0.4437 0.5495 0.129 Uiso 0.54(3) 1 calc R U P C 5
H69E H 0.2371 -0.3237 0.5199 0.129 Uiso 0.54(3) 1 calc R U P C 5
H69F H 0.2489 -0.4144 0.4632 0.129 Uiso 0.54(3) 1 calc R U P C 5
O40 O 0.3316(3) 0.5163(10) 0.9937(7) 0.046(3) Uani 1 1 d . U . D 6
N4 N 0.3307(4) 0.3218(12) 0.9660(13) 0.077(5) Uani 1 1 d D U . D 6
C70 C 0.3306(4) 0.4377(14) 0.9476(11) 0.048(4) Uani 1 1 d D U . D 6
H70 H 0.3297 0.4576 0.8968 0.058 Uiso 1 1 calc R U . D 6
C71 C 0.3278(7) 0.229(2) 0.9106(16) 0.101(8) Uani 1 1 d D U . D 6
H71A H 0.3142 0.1758 0.9273 0.121 Uiso 1 1 calc R U . D 6
H71B H 0.3440 0.1848 0.9082 0.121 Uiso 1 1 calc R U . D 6
C72 C 0.3211(10) 0.272(5) 0.832(2) 0.178(16) Uani 1 1 d D U . D 6
H72A H 0.3195 0.2072 0.7984 0.214 Uiso 1 1 calc R U . D 6
H72B H 0.3049 0.3144 0.8337 0.214 Uiso 1 1 calc R U . D 6
H72C H 0.3348 0.3233 0.8146 0.214 Uiso 1 1 calc R U . D 6
C73 C 0.3353(6) 0.283(3) 1.0443(15) 0.104(8) Uani 1 1 d D U . D 6
H73A H 0.3459 0.3408 1.0706 0.125 Uiso 1 1 calc R U . D 6
H73B H 0.3447 0.2097 1.0444 0.125 Uiso 1 1 calc R U . D 6
C74 C 0.3087(7) 0.269(4) 1.085(2) 0.144(13) Uani 1 1 d D U . D 6
H74A H 0.3115 0.2442 1.1357 0.173 Uiso 1 1 calc R U . D 6
H74B H 0.2996 0.3426 1.0848 0.173 Uiso 1 1 calc R U . D 6
H74C H 0.2984 0.2119 1.0586 0.173 Uiso 1 1 calc R U . D 6
N5 N 0.4183(11) 1.286(5) 0.993(3) 0.117(12) Uani 0.41(2) 1 d D U P E 7
C75 C 0.3941(11) 1.217(4) 1.007(3) 0.096(10) Uani 0.41(2) 1 d D U P E 7
H75 H 0.3813 1.2383 1.0415 0.115 Uiso 0.41(2) 1 calc R U P E 7
C76 C 0.4352(12) 1.332(7) 1.051(4) 0.141(16) Uani 0.41(2) 1 d D U P E 7
H76A H 0.4243 1.3382 1.0960 0.169 Uiso 0.41(2) 1 calc R U P E 7
H76B H 0.4393 1.4114 1.0364 0.169 Uiso 0.41(2) 1 calc R U P E 7
C77 C 0.4614(16) 1.278(10) 1.079(6) 0.16(3) Uani 0.41(2) 1 d D U P E 7
H77A H 0.4685 1.3262 1.1182 0.195 Uiso 0.41(2) 1 calc R U P E 7
H77B H 0.4583 1.2011 1.0976 0.195 Uiso 0.41(2) 1 calc R U P E 7
H77C H 0.4734 1.2750 1.0373 0.195 Uiso 0.41(2) 1 calc R U P E 7
C78 C 0.4332(12) 1.273(8) 0.922(3) 0.132(16) Uani 0.41(2) 1 d D U P E 7
H78A H 0.4370 1.1905 0.9136 0.158 Uiso 0.41(2) 1 calc R U P E 7
H78B H 0.4497 1.3137 0.9260 0.158 Uiso 0.41(2) 1 calc R U P E 7
C79 C 0.418(2) 1.320(10) 0.853(4) 0.15(2) Uani 0.41(2) 1 d D U P E 7
H79A H 0.4283 1.3098 0.8085 0.180 Uiso 0.41(2) 1 calc R U P E 7
H79B H 0.4019 1.2786 0.8483 0.180 Uiso 0.41(2) 1 calc R U P E 7
H79C H 0.4146 1.4017 0.8607 0.180 Uiso 0.41(2) 1 calc R U P E 7
N5' N 0.4074(10) 1.319(3) 0.957(2) 0.116(10) Uani 0.59(2) 1 d D U P E 8
C75' C 0.4059(9) 1.197(3) 0.935(2) 0.089(9) Uani 0.59(2) 1 d D U P E 8
H75' H 0.4156 1.1718 0.8933 0.107 Uiso 0.59(2) 1 calc R U P E 8
C76' C 0.3992(12) 1.368(5) 1.029(3) 0.136(14) Uani 0.59(2) 1 d D U P E 8
H76C H 0.3817 1.3376 1.0378 0.163 Uiso 0.59(2) 1 calc R U P E 8
H76D H 0.3969 1.4512 1.0197 0.163 Uiso 0.59(2) 1 calc R U P E 8
C77' C 0.4129(16) 1.361(8) 1.105(3) 0.17(2) Uani 0.59(2) 1 d D U P E 8
H77D H 0.4029 1.4018 1.1422 0.207 Uiso 0.59(2) 1 calc R U P E 8
H77E H 0.4146 1.2803 1.1194 0.207 Uiso 0.59(2) 1 calc R U P E 8
H77F H 0.4299 1.3953 1.1010 0.207 Uiso 0.59(2) 1 calc R U P E 8
C78' C 0.4199(10) 1.411(3) 0.911(3) 0.121(12) Uani 0.59(2) 1 d D U P E 8
H78C H 0.4213 1.4814 0.9411 0.145 Uiso 0.59(2) 1 calc R U P E 8
H78D H 0.4089 1.4280 0.8680 0.145 Uiso 0.59(2) 1 calc R U P E 8
C79' C 0.4471(11) 1.375(6) 0.883(4) 0.15(2) Uani 0.59(2) 1 d D U P E 8
H79D H 0.4545 1.4370 0.8539 0.180 Uiso 0.59(2) 1 calc R U P E 8
H79E H 0.4581 1.3592 0.9259 0.180 Uiso 0.59(2) 1 calc R U P E 8
H79F H 0.4457 1.3059 0.8528 0.180 Uiso 0.59(2) 1 calc R U P E 8
O37 O 0.5043(3) -0.0195(13) 0.4865(9) 0.063(4) Uani 1 1 d . U . . .
O39 O 0.2800(3) -0.0332(11) 0.4534(8) 0.057(4) Uani 1 1 d D U . . .
O41 O 0.3930(3) 1.1272(11) 0.9676(13) 0.066(4) Uani 1 1 d D U . . .

loop_
_atom_site_aniso_label
_atom_site_aniso_U_11
_atom_site_aniso_U_22
_atom_site_aniso_U_33
_atom_site_aniso_U_23
_atom_site_aniso_U_13
_atom_site_aniso_U_12
C1 0.033(10) 0.013(7) 0.030(8) -0.006(6) -0.002(7) 0.013(7)
C2 0.015(8) 0.041(10) 0.026(8) -0.012(7) -0.002(6) 0.006(7)
C3 0.035(11) 0.11(2) 0.040(10) -0.045(12) -0.020(9) 0.040(12)
C4 0.019(9) 0.084(15) 0.045(10) -0.043(11) -0.014(8) 0.021(10)
C5 0.014(9) 0.051(11) 0.029(8) -0.009(8) -0.010(6) 0.004(8)
C6 0.019(8) 0.019(8) 0.032(8) -0.014(7) -0.005(6) 0.001(7)
C7 0.035(10) 0.021(8) 0.017(7) 0.013(6) 0.003(6) 0.017(7)
C8 0.026(9) 0.049(11) 0.019(7) 0.025(7) 0.013(6) 0.010(8)
C9 0.029(10) 0.068(13) 0.040(10) 0.027(10) 0.013(8) 0.017(9)
C10 0.036(8) 0.045(9) 0.031(7) 0.025(7) 0.005(6) 0.019(7)
C11 0.017(9) 0.041(10) 0.022(7) 0.021(7) 0.000(6) 0.008(7)
C12 0.020(9) 0.025(8) 0.020(7) 0.010(6) -0.006(6) 0.011(7)
C13 0.013(8) 0.016(8) 0.029(7) 0.000(6) 0.002(6) 0.005(6)
C14 0.022(9) 0.043(10) 0.026(8) -0.018(7) -0.004(6) 0.007(8)
C15 0.011(8) 0.069(13) 0.049(11) -0.037(10) -0.004(7) 0.018(8)
C16 0.030(11) 0.11(2) 0.048(12) -0.049(13) -0.013(9) 0.019(12)
C17 0.022(9) 0.043(10) 0.019(7) -0.016(7) -0.010(6) -0.001(8)
C18 0.022(10) 0.041(10) 0.018(7) -0.014(7) 0.001(6) 0.000(8)
C19 0.018(10) 0.053(13) 0.023(8) -0.014(9) 0.001(6) -0.003(8)
C20 0.013(9) 0.052(11) 0.029(8) -0.006(8) 0.007(6) 0.010(8)
C21 0.017(8) 0.065(12) 0.034(9) -0.028(9) 0.011(7) 0.003(8)
C22 0.021(9) 0.066(13) 0.043(10) -0.039(10) 0.007(7) -0.011(9)
C23 0.015(9) 0.049(11) 0.026(8) -0.017(7) 0.000(6) 0.001(7)
C24 0.022(8) 0.013(7) 0.019(7) -0.002(6) -0.001(6) -0.006(6)
C25 0.035(12) 0.027(10) 0.024(8) 0.011(7) 0.009(7) 0.016(8)
C26 0.010(7) 0.031(8) 0.030(7) 0.027(6) 0.000(6) -0.001(6)
C27 0.033(8) 0.063(10) 0.035(8) 0.029(8) 0.002(7) -0.015(8)
C28 0.027(10) 0.084(16) 0.037(9) 0.036(10) -0.014(8) -0.013(10)
C29 0.016(7) 0.031(7) 0.032(6) 0.020(5) -0.004(5) 0.002(6)
C30 0.020(4) 0.005(5) 0.021(5) 0.004(4) -0.003(3) 0.003(4)
C31 0.020(10) 0.055(13) 0.031(9) 0.008(9) -0.004(7) 0.007(9)
C32 0.033(10) 0.033(9) 0.020(7) 0.013(7) -0.006(7) 0.000(8)
C33 0.021(9) 0.076(14) 0.029(8) 0.016(9) -0.005(7) -0.018(9)
C34 0.022(9) 0.057(12) 0.035(9) 0.013(8) -0.007(7) -0.004(8)
C35 0.010(8) 0.033(9) 0.022(7) 0.009(6) -0.005(6) 0.005(7)
C36 0.035(10) 0.011(7) 0.026(8) 0.008(6) -0.005(7) -0.004(7)
C37 0.020(9) 0.052(12) 0.017(7) 0.002(7) 0.000(6) -0.002(8)
C38 0.019(9) 0.046(10) 0.021(7) 0.010(7) -0.005(6) -0.008(8)
C39 0.025(10) 0.072(14) 0.045(11) 0.022(10) -0.002(8) -0.021(9)
C40 0.023(9) 0.071(14) 0.035(9) 0.019(9) -0.013(7) -0.009(9)
C41 0.026(10) 0.055(11) 0.020(7) 0.013(7) -0.006(6) -0.021(9)
C42 0.012(7) 0.017(6) 0.020(6) 0.006(5) 0.001(5) 0.010(6)
C43 0.030(10) 0.039(10) 0.014(7) -0.003(7) -0.004(7) 0.011(8)
C44 0.023(9) 0.033(9) 0.018(7) -0.006(6) 0.003(6) -0.010(7)
C45 0.016(8) 0.055(11) 0.032(8) -0.020(8) 0.011(6) -0.011(8)
C46 0.027(9) 0.059(12) 0.029(8) -0.022(8) 0.000(7) 0.002(8)
C47 0.020(9) 0.027(8) 0.025(7) -0.008(6) 0.001(6) -0.008(7)
C48 0.026(11) 0.064(13) 0.018(8) -0.009(8) -0.004(7) 0.000(10)
C49 0.017(7) 0.007(6) 0.032(7) 0.000(5) -0.004(6) -0.001(6)
C50 0.009(8) 0.027(8) 0.031(8) -0.011(6) -0.001(6) -0.004(6)
C51 0.035(8) 0.042(8) 0.032(7) -0.025(7) 0.001(6) -0.013(7)
C52 0.030(9) 0.053(11) 0.031(8) -0.027(8) 0.009(7) -0.004(8)
C53 0.023(9) 0.023(8) 0.028(8) -0.003(6) 0.005(6) -0.003(7)
C54 0.032(10) 0.062(14) 0.010(7) -0.006(8) 0.000(7) -0.005(10)
O1 0.032(7) 0.039(7) 0.027(6) -0.022(5) -0.006(5) 0.002(5)
O2 0.032(7) 0.032(6) 0.036(6) -0.009(5) 0.003(5) 0.003(5)
O3 0.036(7) 0.046(8) 0.037(7) -0.026(6) -0.002(6) 0.010(6)
O4 0.026(6) 0.054(7) 0.022(5) -0.005(5) -0.013(4) -0.014(5)
O5 0.025(6) 0.044(7) 0.016(5) 0.005(5) 0.007(4) 0.000(5)
O6 0.018(6) 0.054(8) 0.035(6) 0.026(6) 0.007(5) 0.015(6)
O7 0.034(6) 0.046(7) 0.033(6) 0.022(5) -0.003(5) 0.025(6)
O8 0.018(6) 0.057(8) 0.026(6) 0.018(5) 0.003(4) 0.000(5)
O9 0.025(6) 0.043(7) 0.032(6) -0.012(5) -0.008(5) 0.004(5)
O10 0.028(6) 0.029(6) 0.035(6) -0.022(5) 0.000(5) 0.007(5)
O11 0.029(7) 0.073(10) 0.024(6) -0.018(6) 0.003(5) 0.009(7)
O12 0.034(7) 0.042(7) 0.032(6) -0.004(5) -0.013(5) -0.010(6)
O13 0.032(7) 0.047(7) 0.018(5) -0.010(5) 0.004(5) 0.019(6)
O14 0.031(7) 0.051(8) 0.023(5) -0.016(5) 0.003(5) -0.002(6)
O15 0.021(6) 0.046(7) 0.024(6) -0.008(5) -0.005(4) -0.010(5)
O16 0.037(7) 0.032(6) 0.023(5) -0.013(5) 0.007(5) -0.006(5)
O17 0.022(7) 0.086(11) 0.030(6) 0.032(7) 0.005(5) 0.026(7)
O18 0.033(7) 0.060(9) 0.033(6) 0.028(6) 0.001(5) -0.011(6)
O19 0.020(5) 0.036(5) 0.035(6) -0.009(7) -0.001(6) 0.001(4)
O20 0.022(4) 0.028(5) 0.026(4) 0.010(4) -0.008(3) 0.003(4)
O21 0.027(7) 0.033(6) 0.044(7) 0.023(6) -0.001(5) 0.003(5)
O22 0.021(6) 0.040(7) 0.031(6) 0.008(5) -0.010(5) -0.001(5)
O23 0.033(6) 0.032(6) 0.022(5) 0.012(5) -0.012(5) 0.004(5)
O24 0.025(6) 0.048(8) 0.039(7) 0.021(6) -0.007(5) -0.011(6)
O25 0.028(6) 0.029(6) 0.030(6) 0.015(5) -0.007(5) 0.000(5)
O26 0.027(6) 0.036(6) 0.024(6) 0.013(5) 0.002(5) -0.001(5)
O27 0.027(7) 0.052(8) 0.023(6) 0.012(5) 0.004(5) -0.008(6)
O28 0.021(6) 0.039(6) 0.026(5) 0.008(5) -0.008(4) 0.005(5)
O29 0.022(6) 0.039(6) 0.017(5) 0.000(5) 0.009(4) 0.011(5)
O30 0.026(6) 0.040(7) 0.028(6) -0.015(5) 0.000(5) -0.011(5)
O31 0.023(7) 0.070(9) 0.028(6) -0.025(6) 0.001(5) 0.003(6)
O32 0.038(7) 0.068(9) 0.025(6) -0.012(6) 0.004(5) -0.021(7)
O33 0.032(7) 0.031(6) 0.031(6) -0.009(5) 0.015(5) 0.000(5)
O34 0.035(7) 0.029(6) 0.028(6) -0.018(5) 0.000(5) 0.000(5)
O35 0.022(6) 0.072(9) 0.030(6) -0.033(6) 0.007(5) -0.018(6)
O36 0.028(6) 0.037(6) 0.018(5) -0.013(5) 0.005(4) -0.001(5)
O42 0.033(6) 0.076(8) 0.032(6) -0.008(9) 0.000(6) 0.027(6)
O43 0.025(4) 0.034(5) 0.029(5) 0.012(4) -0.005(4) -0.008(4)
O44 0.031(6) 0.047(6) 0.037(6) -0.009(8) -0.005(6) -0.020(5)
S1 0.025(2) 0.056(3) 0.0254(19) -0.0217(19) -0.0106(16) 0.017(2)
S2 0.021(2) 0.065(3) 0.029(2) 0.030(2) 0.0108(16) 0.021(2)
S3 0.026(2) 0.068(3) 0.026(2) -0.027(2) -0.0079(17) 0.021(2)
S4 0.021(2) 0.054(3) 0.0237(19) -0.0197(19) 0.0027(16) -0.0062(19)
S5 0.022(2) 0.062(3) 0.029(2) 0.027(2) -0.0028(17) -0.007(2)
S6 0.028(2) 0.038(2) 0.0230(18) 0.0140(17) -0.0095(16) -0.0083(18)
S7 0.020(2) 0.059(3) 0.0226(18) 0.0175(19) -0.0051(15) -0.0061(19)
S8 0.020(2) 0.052(3) 0.0260(19) -0.0223(19) 0.0066(16) -0.0087(18)
S9 0.019(2) 0.041(2) 0.0271(19) -0.0167(18) 0.0095(15) -0.0065(17)
Ce1 0.0160(3) 0.0225(3) 0.0101(3) -0.0002(4) -0.0002(3) 0.0056(3)
Ce2 0.0137(3) 0.0228(3) 0.0090(3) -0.0022(4) 0.0003(3) 0.0044(3)
Ce3 0.0151(3) 0.0241(3) 0.0121(3) 0.0008(4) 0.0005(4) -0.0038(3)
Ce4 0.0178(4) 0.0218(3) 0.0112(3) -0.0005(4) 0.0009(3) -0.0060(3)
Ce5 0.0184(4) 0.0220(3) 0.0130(3) 0.0017(4) 0.0004(4) -0.0027(3)
Ce6 0.0161(3) 0.0237(3) 0.0123(3) 0.0002(4) 0.0000(4) -0.0037(3)
N1 0.139(14) 0.096(10) 0.136(13) 0.001(7) 0.003(9) -0.004(8)
C55 0.094(16) 0.091(10) 0.082(10) -0.009(7) -0.004(9) 0.005(8)
C56 0.157(17) 0.143(19) 0.148(15) 0.003(10) 0.017(10) -0.004(11)
C57 0.157(18) 0.18(4) 0.20(3) 0.02(2) 0.017(12) 0.000(13)
C58 0.165(18) 0.140(17) 0.149(15) -0.015(10) -0.004(10) -0.016(11)
C59 0.172(19) 0.21(4) 0.20(3) -0.01(2) -0.020(14) -0.015(14)
N1' 0.085(14) 0.083(12) 0.092(14) 0.003(8) 0.001(9) -0.003(8)
C55' 0.082(17) 0.079(11) 0.079(11) -0.002(8) -0.002(8) -0.001(9)
C56' 0.087(18) 0.087(17) 0.094(16) 0.005(10) 0.001(11) -0.001(11)
C57' 0.09(3) 0.08(3) 0.097(18) 0.002(15) -0.002(16) 0.00(2)
C58' 0.099(16) 0.091(15) 0.095(16) 0.003(10) -0.001(10) -0.011(11)
C59' 0.082(17) 0.074(18) 0.08(2) 0.011(12) -0.012(11) 0.004(12)
O38 0.060(7) 0.022(4) 0.057(7) -0.010(4) -0.004(5) -0.003(5)
N2 0.121(11) 0.058(6) 0.112(8) 0.000(6) -0.001(8) -0.001(6)
C60 0.069(11) 0.051(6) 0.080(8) 0.013(5) 0.002(7) 0.005(6)
C61 0.156(14) 0.096(12) 0.132(12) 0.023(9) 0.001(10) -0.009(10)
C62 0.166(15) 0.23(3) 0.23(3) 0.05(2) 0.014(12) -0.025(12)
C63 0.141(14) 0.106(14) 0.116(9) -0.010(8) 0.001(8) 0.008(11)
C64 0.156(16) 0.13(2) 0.162(19) 0.008(18) -0.026(13) 0.000(15)
N3 0.057(14) 0.043(8) 0.078(11) 0.001(7) 0.007(8) 0.005(8)
C65 0.049(16) 0.042(7) 0.059(11) 0.005(6) 0.014(9) 0.005(7)
C66 0.100(16) 0.076(16) 0.081(11) -0.004(8) 0.002(8) 0.002(11)
C67 0.108(18) 0.13(3) 0.13(3) -0.01(2) -0.012(12) -0.012(15)
C68 0.087(18) 0.064(12) 0.089(13) 0.015(9) 0.002(10) 0.002(10)
C69 0.14(3) 0.11(3) 0.106(17) 0.007(14) 0.027(17) 0.02(2)
N3' 0.069(13) 0.040(7) 0.070(9) 0.000(6) -0.001(8) 0.007(7)
C65' 0.052(15) 0.034(6) 0.066(10) 0.004(6) 0.002(9) 0.003(6)
C66' 0.080(14) 0.057(14) 0.072(10) -0.003(7) 0.000(8) 0.011(10)
C67' 0.089(16) 0.08(3) 0.086(18) 0.001(16) -0.012(13) 0.009(15)
C68' 0.089(15) 0.059(11) 0.085(13) 0.015(9) 0.002(10) 0.006(9)
C69' 0.098(16) 0.09(2) 0.14(3) 0.03(2) -0.012(14) -0.009(14)
O40 0.063(7) 0.022(4) 0.051(7) -0.011(4) 0.000(5) -0.013(5)
N4 0.099(10) 0.034(5) 0.099(8) -0.007(5) -0.009(7) 0.002(5)
C70 0.058(10) 0.028(5) 0.058(7) -0.016(5) -0.013(6) 0.001(5)
C71 0.109(15) 0.066(9) 0.127(10) -0.036(8) -0.009(9) 0.001(8)
C72 0.23(3) 0.16(2) 0.147(13) -0.009(12) -0.036(13) 0.00(2)
C73 0.121(13) 0.087(12) 0.104(9) 0.005(7) -0.010(8) 0.007(10)
C74 0.137(15) 0.15(3) 0.150(19) 0.022(18) 0.013(13) 0.007(14)
N5 0.120(14) 0.098(15) 0.131(15) 0.003(9) 0.004(8) -0.007(9)
C75 0.107(13) 0.065(10) 0.116(14) -0.011(9) 0.011(9) 0.014(8)
C76 0.139(18) 0.14(2) 0.144(18) -0.008(11) -0.004(10) -0.014(11)
C77 0.15(2) 0.17(4) 0.17(4) 0.00(2) -0.011(19) 0.001(19)
C78 0.131(18) 0.13(2) 0.134(16) 0.003(10) 0.008(10) -0.001(11)
C79 0.15(3) 0.15(4) 0.14(2) 0.007(17) -0.002(16) 0.01(2)
N5' 0.129(16) 0.089(9) 0.129(13) 0.008(7) 0.003(10) -0.013(8)
C75' 0.095(13) 0.080(9) 0.092(12) 0.020(7) 0.022(10) -0.019(7)
C76' 0.142(19) 0.129(18) 0.136(14) -0.005(9) 0.005(10) 0.000(12)
C77' 0.19(3) 0.18(4) 0.150(17) -0.007(15) -0.017(17) 0.01(2)
C78' 0.131(16) 0.100(13) 0.132(17) 0.014(10) 0.001(11) -0.016(10)
C79' 0.143(18) 0.14(3) 0.17(3) 0.03(2) 0.019(16) -0.001(15)
O37 0.064(8) 0.066(7) 0.059(8) 0.012(6) 0.001(7) 0.004(6)
O39 0.084(10) 0.033(5) 0.054(8) -0.002(5) -0.015(6) -0.018(6)
O41 0.068(8) 0.043(6) 0.088(9) 0.012(7) 0.031(8) 0.006(5)

loop_
_atom_type_symbol
_atom_type_description
_atom_type_scat_dispersion_real
_atom_type_scat_dispersion_imag
_atom_type_scat_source
C C 0.0033 0.0016 'International Tables Vol C Tables 4.2.6.8 and 6.1.1.4'
H H 0.0000 0.0000 'International Tables Vol C Tables 4.2.6.8 and 6.1.1.4'
N N 0.0061 0.0033 'International Tables Vol C Tables 4.2.6.8 and 6.1.1.4'
O O 0.0106 0.0060 'International Tables Vol C Tables 4.2.6.8 and 6.1.1.4'
S S 0.1246 0.1234 'International Tables Vol C Tables 4.2.6.8 and 6.1.1.4'
Ce Ce -0.2486 2.6331 'International Tables Vol C Tables 4.2.6.8 and 6.1.1.4'

loop_
_geom_angle_atom_site_label_1
_geom_angle_atom_site_label_2
_geom_angle_atom_site_label_3
_geom_angle
_geom_angle_site_symmetry_1
_geom_angle_site_symmetry_3
O1 C1 O2 126.1(15) . .
O1 C1 C2 119.4(13) . .
O2 C1 C2 114.4(14) . .
C3 C2 C1 128.6(15) . .
C3 C2 S1 110.4(12) . .
C1 C2 S1 120.9(12) . .
C2 C3 C4 113.7(16) . .
C2 C3 H3 123.1 . .
C4 C3 H3 123.1 . .
C5 C4 C3 112.3(15) . .
C5 C4 H4 123.8 . .
C3 C4 H4 123.8 . .
C4 C5 C6 128.3(14) . .
C4 C5 S1 111.6(12) . .
C6 C5 S1 120.1(12) . .
O3 C6 O4 121.6(14) . .
O3 C6 C5 119.3(14) . .
O4 C6 C5 119.0(14) . .
O6 C7 O5 123.5(13) . .
O6 C7 C8 118.9(14) . .
O5 C7 C8 117.6(14) . .
O6 C7 Ce2 54.8(7) . .
O5 C7 Ce2 69.0(8) . .
C8 C7 Ce2 172.5(11) . .
C9 C8 C7 130.5(14) . .
C9 C8 S2 110.1(12) . .
C7 C8 S2 119.4(12) . .
C8 C9 C10 113.9(15) . .
C8 C9 H9 123.0 . .
C10 C9 H9 123.0 . .
C11 C10 C9 110.4(15) . .
C11 C10 H10 124.8 . .
C9 C10 H10 124.8 . .
C10 C11 C12 124.2(14) . .
C10 C11 S2 113.2(11) . .
C12 C11 S2 122.5(12) . .
O8 C12 O7 123.8(15) . .
O8 C12 C11 118.6(13) . .
O7 C12 C11 117.6(15) . .
O9 C13 O10 127.7(15) . .
O9 C13 C14 117.7(14) . .
O10 C13 C14 114.5(13) . .
C15 C14 C13 129.3(15) . .
C15 C14 S3 110.7(12) . .
C13 C14 S3 119.9(12) . .
C14 C15 C16 111.2(15) . .
C14 C15 H15 124.4 . .
C16 C15 H15 124.4 . .
C17 C16 C15 115.9(16) . .
C17 C16 H16 122.1 . .
C15 C16 H16 122.1 . .
C16 C17 C18 129.6(15) . .
C16 C17 S3 110.4(13) . .
C18 C17 S3 120.0(13) . .
O11 C18 O12 127.9(15) . .
O11 C18 C17 119.5(15) . .
O12 C18 C17 112.0(15) . .
O13 C19 O14 125.0(16) . .
O13 C19 C20 116.8(16) . .
O14 C19 C20 118.1(15) . .
C21 C20 C19 127.8(15) . .
C21 C20 S4 112.2(13) . .
C19 C20 S4 120.0(13) . .
C20 C21 C22 112.7(15) . .
C20 C21 H21 123.6 . .
C22 C21 H21 123.6 . .
C23 C22 C21 112.9(15) . .
C23 C22 H22 123.5 . .
C21 C22 H22 123.5 . .
C22 C23 C24 129.5(15) . .
C22 C23 S4 111.4(12) . .
C24 C23 S4 119.0(12) . .
O16 C24 O15 123.4(13) . .
O16 C24 C23 119.8(13) . .
O15 C24 C23 116.3(14) . .
O18 C25 O17 123.4(16) . .
O18 C25 C26 116.2(16) . .
O17 C25 C26 120.3(15) . .
C27 C26 C25 124.9(15) . .
C27 C26 S5 110.4(11) . .
C25 C26 S5 124.7(13) . .
C26 C27 C28 113.4(15) . .
C26 C27 H27 123.3 . .
C28 C27 H27 123.3 . .
C29 C28 C27 112.0(15) . .
C29 C28 H28 124.0 . .
C27 C28 H28 124.0 . .
C28 C29 C30 126.4(14) . .
C28 C29 S5 112.1(11) . .
C30 C29 S5 121.5(12) . .
O20 C30 O43 122.3(13) . .
O20 C30 C29 120.0(13) . .
O43 C30 C29 117.7(13) . .
O20 C30 Ce5 67.9(7) . 1_554
O43 C30 Ce5 55.3(7) . 1_554
C29 C30 Ce5 167.7(11) . 1_554
O21 C31 O22 126.8(16) . .
O21 C31 C32 117.8(16) . .
O22 C31 C32 114.9(16) . .
C33 C32 C31 124.6(16) . .
C33 C32 S6 112.9(12) . .
C31 C32 S6 122.3(13) . .
C32 C33 C34 110.0(15) . .
C32 C33 H33 125.0 . .
C34 C33 H33 125.0 . .
C35 C34 C33 113.5(15) . .
C35 C34 H34 123.3 . .
C33 C34 H34 123.3 . .
C34 C35 C36 128.2(14) . .
C34 C35 S6 112.2(11) . .
C36 C35 S6 119.6(12) . .
O24 C36 O23 122.2(14) . .
O24 C36 C35 119.0(14) . .
O23 C36 C35 118.7(14) . .
O24 C36 Ce6 52.9(7) . 1_545
O23 C36 Ce6 70.2(8) . 1_545
C35 C36 Ce6 168.8(11) . 1_545
O26 C37 O25 127.4(15) . .
O26 C37 C38 116.9(15) . .
O25 C37 C38 115.7(15) . .
C39 C38 C37 128.5(16) . .
C39 C38 S7 111.4(12) . .
C37 C38 S7 120.0(12) . .
C38 C39 C40 112.2(16) . .
C38 C39 H39 123.9 . .
C40 C39 H39 123.9 . .
C41 C40 C39 113.3(15) . .
C41 C40 H40 123.4 . .
C39 C40 H40 123.4 . .
C40 C41 C42 128.5(15) . .
C40 C41 S7 111.9(13) . .
C42 C41 S7 119.6(12) . .
O27 C42 O28 126.0(14) . .
O27 C42 C41 120.3(14) . .
O28 C42 C41 113.5(14) . .
O30 C43 O29 120.9(15) . .
O30 C43 C44 119.3(15) . .
O29 C43 C44 119.7(16) . .
O30 C43 Ce4 53.4(8) . .
O29 C43 Ce4 67.9(9) . .
C44 C43 Ce4 169.2(12) . .
C45 C44 C43 126.4(15) . .
C45 C44 S8 113.2(11) . .
C43 C44 S8 120.4(12) . .
C44 C45 C46 111.1(14) . .
C44 C45 H45 124.4 . .
C46 C45 H45 124.4 . .
C47 C46 C45 113.2(16) . .
C47 C46 H46 123.4 . .
C45 C46 H46 123.4 . .
C46 C47 C48 126.9(15) . .
C46 C47 S8 111.0(12) . .
C48 C47 S8 122.0(13) . .
O31 C48 O32 126.4(16) . .
O31 C48 C47 120.8(15) . .
O32 C48 C47 112.8(16) . .
O34 C49 O33 126.7(15) . .
O34 C49 C50 115.8(14) . .
O33 C49 C50 117.3(13) . .
C51 C50 C49 124.8(14) . .
C51 C50 S9 114.6(12) . .
C49 C50 S9 120.5(11) . .
C50 C51 C52 109.9(15) . .
C50 C51 H51 125.0 . .
C52 C51 H51 125.0 . .
C53 C52 C51 113.2(15) . .
C53 C52 H52 123.4 . .
C51 C52 H52 123.4 . .
C52 C53 C54 128.8(15) . .
C52 C53 S9 111.2(12) . .
C54 C53 S9 120.0(13) . .
O36 C54 O35 121.1(15) . .
O36 C54 C53 120.3(16) . .
O35 C54 C53 118.4(15) . .
O36 C54 Ce3 67.3(9) . 1_566
O35 C54 Ce3 54.2(9) . 1_566
C53 C54 Ce3 166.7(13) . 1_566
C1 O1 Ce2 130.0(10) . .
C1 O2 Ce1 145.9(11) . .
C6 O3 Ce1 114.0(10) . 2_665
C6 O4 Ce2 173.6(11) . 2_665
C7 O5 Ce1 166.6(10) . .
C7 O5 Ce2 86.0(8) . .
Ce1 O5 Ce2 106.6(3) . .
C7 O6 Ce2 101.5(9) . .
C12 O7 Ce1 172.5(12) . 2_655
C12 O8 Ce5 132.8(10) . 1_545
C13 O9 Ce1 141.1(10) . .
C13 O10 Ce2 132.2(10) . .
C18 O11 Ce1 123.7(11) . 2_654
C18 O12 Ce5 143.6(12) . 1_544
C19 O13 Ce2 144.2(14) . .
C19 O14 Ce3 130.2(11) . .
C24 O15 Ce5 134.4(10) . .
C24 O16 Ce6 141.6(9) . .
C25 O17 Ce2 128.5(11) . .
C25 O18 Ce3 170.3(13) . .
Ce3 O19 Ce2 122.0(4) . .
Ce3 O19 H19A 100(9) . .
Ce2 O19 H19A 123(10) . .
Ce3 O19 H19B 148(10) . .
Ce2 O19 H19B 56(10) . .
H19A O19 H19B 106(5) . .
C30 O20 Ce6 168.2(10) . 1_554
C30 O20 Ce5 87.7(8) . 1_554
Ce6 O20 Ce5 104.1(3) 1_554 1_554
C31 O21 Ce3 136.3(12) . .
C31 O22 Ce4 133.7(11) . .
C36 O23 Ce5 167.4(11) . 1_545
C36 O23 Ce6 85.5(9) . 1_545
Ce5 O23 Ce6 103.4(3) 1_545 1_545
C36 O24 Ce6 103.6(9) . 1_545
C37 O25 Ce3 135.3(10) . .
C37 O26 Ce4 134.4(12) . .
C42 O27 Ce6 133.4(10) . 1_554
C42 O28 Ce4 144.4(10) . 3_554
C43 O29 Ce3 167.8(11) . .
C43 O29 Ce4 87.8(10) . .
Ce3 O29 Ce4 104.3(3) . .
C43 O30 Ce4 103.3(10) . .
C48 O31 Ce4 133.1(11) . 3
C48 O32 Ce6 163.3(15) . .
C49 O33 Ce5 135.3(10) . .
C49 O34 Ce6 138.2(10) . .
C54 O35 Ce3 102.5(10) . 1_566
C54 O36 Ce4 166.3(11) . 1_566
C54 O36 Ce3 88.5(10) . 1_566
Ce4 O36 Ce3 105.2(3) 1_566 1_566
Ce6 O42 H42A 142(10) . .
Ce6 O42 H42B 105(10) . .
H42A O42 H42B 107(5) . .
C30 O43 Ce5 100.7(8) . 1_554
Ce1 O44 H44A 53(10) . .
Ce1 O44 H44B 126(10) . .
H44A O44 H44B 109(5) . .
C5 S1 C2 91.9(8) . .
C11 S2 C8 92.1(8) . .
C17 S3 C14 91.6(8) . .
C23 S4 C20 90.6(8) . .
C29 S5 C26 92.1(8) . .
C32 S6 C35 91.4(8) . .
C41 S7 C38 91.1(8) . .
C44 S8 C47 91.5(7) . .
C50 S9 C53 91.1(8) . .
O7 Ce1 O2 137.6(4) 2_654 .
O7 Ce1 O37 77.8(5) 2_654 .
O2 Ce1 O37 138.1(5) . .
O7 Ce1 O3 73.9(4) 2_654 2_664
O2 Ce1 O3 83.0(4) . 2_664
O37 Ce1 O3 136.8(5) . 2_664
O7 Ce1 O11 98.3(5) 2_654 2_655
O2 Ce1 O11 80.5(4) . 2_655
O37 Ce1 O11 70.9(5) . 2_655
O3 Ce1 O11 144.8(4) 2_664 2_655
O7 Ce1 O5 153.6(4) 2_654 .
O2 Ce1 O5 68.8(4) . .
O37 Ce1 O5 79.4(4) . .
O3 Ce1 O5 115.7(4) 2_664 .
O11 Ce1 O5 86.8(4) 2_655 .
O7 Ce1 O9 86.3(4) 2_654 .
O2 Ce1 O9 121.8(4) . .
O37 Ce1 O9 71.0(5) . .
O3 Ce1 O9 75.1(4) 2_664 .
O11 Ce1 O9 139.7(4) 2_655 .
O5 Ce1 O9 73.6(3) . .
O7 Ce1 O44 70.6(4) 2_654 .
O2 Ce1 O44 68.1(4) . .
O37 Ce1 O44 128.9(4) . .
O3 Ce1 O44 69.9(4) 2_664 .
O11 Ce1 O44 75.1(4) 2_655 .
O5 Ce1 O44 135.4(4) . .
O9 Ce1 O44 142.1(4) . .
O7 Ce1 H44A 67(4) 2_654 .
O2 Ce1 H44A 77(3) . .
O37 Ce1 H44A 111.7(19) . .
O3 Ce1 H44A 86(2) 2_664 .
O11 Ce1 H44A 60(3) 2_655 .
O5 Ce1 H44A 136(4) . .
O9 Ce1 H44A 151(4) . .
O44 Ce1 H44A 18.0(17) . .
O13 Ce2 O4 144.2(4) . 2_664
O13 Ce2 O10 135.1(4) . .
O4 Ce2 O10 76.2(4) 2_664 .
O13 Ce2 O1 81.5(4) . .
O4 Ce2 O1 80.7(4) 2_664 .
O10 Ce2 O1 137.2(4) . .
O13 Ce2 O17 83.8(4) . .
O4 Ce2 O17 81.2(4) 2_664 .
O10 Ce2 O17 86.6(5) . .
O1 Ce2 O17 124.8(5) . .
O13 Ce2 O6 77.8(4) . .
O4 Ce2 O6 129.9(4) 2_664 .
O10 Ce2 O6 85.3(4) . .
O1 Ce2 O6 82.6(4) . .
O17 Ce2 O6 144.3(4) . .
O13 Ce2 O19 71.3(4) . .
O4 Ce2 O19 137.8(4) 2_664 .
O10 Ce2 O19 64.1(4) . .
O1 Ce2 O19 138.9(4) . .
O17 Ce2 O19 83.0(4) . .
O6 Ce2 O19 62.3(4) . .
O13 Ce2 O5 121.1(3) . .
O4 Ce2 O5 81.3(4) 2_664 .
O10 Ce2 O5 70.5(4) . .
O1 Ce2 O5 70.8(4) . .
O17 Ce2 O5 153.9(4) . .
O6 Ce2 O5 48.5(3) . .
O19 Ce2 O5 97.4(3) . .
O13 Ce2 C7 98.4(4) . .
O4 Ce2 C7 106.2(4) 2_664 .
O10 Ce2 C7 78.4(4) . .
O1 Ce2 C7 74.2(5) . .
O17 Ce2 C7 161.0(5) . .
O6 Ce2 C7 23.7(4) . .
O19 Ce2 C7 79.9(4) . .
O5 Ce2 C7 24.9(4) . .
O13 Ce2 C59' 67.9(14) . 1_565
O4 Ce2 C59' 76.3(14) 2_664 1_565
O10 Ce2 C59' 140.9(15) . 1_565
O1 Ce2 C59' 63.1(13) . 1_565
O17 Ce2 C59' 62.0(14) . 1_565
O6 Ce2 C59' 133.8(15) . 1_565
O19 Ce2 C59' 127.9(12) . 1_565
O5 Ce2 C59' 131.1(12) . 1_565
C7 Ce2 C59' 136.3(14) . 1_565
O13 Ce2 H19B 77(3) . .
O4 Ce2 H19B 138(3) 2_664 .
O10 Ce2 H19B 62(3) . .
O1 Ce2 H19B 127(3) . .
O17 Ce2 H19B 99.9(16) . .
O6 Ce2 H19B 46.3(19) . .
O19 Ce2 H19B 17.3(14) . .
O5 Ce2 H19B 80.7(15) . .
C7 Ce2 H19B 62.7(14) . .
C59' Ce2 H19B 141(3) 1_565 .
O18 Ce3 O21 134.6(4) . .
O18 Ce3 O29 152.8(4) . .
O21 Ce3 O29 72.3(4) . .
O18 Ce3 O14 93.0(4) . .
O21 Ce3 O14 77.1(4) . .
O29 Ce3 O14 89.9(4) . .
O18 Ce3 O38 73.5(5) . .
O21 Ce3 O38 138.2(4) . .
O29 Ce3 O38 82.2(4) . .
O14 Ce3 O38 70.2(4) . .
O18 Ce3 O25 84.8(4) . .
O21 Ce3 O25 129.5(4) . .
O29 Ce3 O25 76.2(3) . .
O14 Ce3 O25 141.3(4) . .
O38 Ce3 O25 72.2(4) . .
O18 Ce3 O35 71.7(5) . 1_544
O21 Ce3 O35 84.7(5) . 1_544
O29 Ce3 O35 122.7(4) . 1_544
O14 Ce3 O35 135.6(4) . 1_544
O38 Ce3 O35 137.0(5) . 1_544
O25 Ce3 O35 80.2(4) . 1_544
O18 Ce3 O19 67.7(4) . .
O21 Ce3 O19 67.3(4) . .
O29 Ce3 O19 138.0(4) . .
O14 Ce3 O19 70.6(4) . .
O38 Ce3 O19 121.9(4) . .
O25 Ce3 O19 140.5(4) . .
O35 Ce3 O19 65.0(4) 1_544 .
O18 Ce3 O36 114.2(4) . 1_544
O21 Ce3 O36 69.3(4) . 1_544
O29 Ce3 O36 75.2(3) . 1_544
O14 Ce3 O36 146.0(4) . 1_544
O38 Ce3 O36 135.2(4) . 1_544
O25 Ce3 O36 65.1(3) . 1_544
O35 Ce3 O36 47.5(3) 1_544 1_544
O19 Ce3 O36 100.2(3) . 1_544
O18 Ce3 C54 92.0(5) . 1_544
O21 Ce3 C54 77.5(5) . 1_544
O29 Ce3 C54 99.4(4) . 1_544
O14 Ce3 C54 148.8(5) . 1_544
O38 Ce3 C54 140.4(5) . 1_544
O25 Ce3 C54 69.8(5) . 1_544
O35 Ce3 C54 23.4(4) 1_544 1_544
O19 Ce3 C54 83.0(4) . 1_544
O36 Ce3 C54 24.2(4) 1_544 1_544
O28 Ce4 O26 127.3(4) 3_545 .
O28 Ce4 O39 77.3(4) 3_545 .
O26 Ce4 O39 139.2(4) . .
O28 Ce4 O36 156.4(4) 3_545 1_544
O26 Ce4 O36 74.2(4) . 1_544
O39 Ce4 O36 79.5(4) . 1_544
O28 Ce4 O22 88.1(4) 3_545 .
O26 Ce4 O22 131.5(4) . .
O39 Ce4 O22 72.4(4) . .
O36 Ce4 O22 81.1(4) 1_544 .
O28 Ce4 O31 86.0(4) 3_545 3_544
O26 Ce4 O31 79.2(4) . 3_544
O39 Ce4 O31 70.0(5) . 3_544
O36 Ce4 O31 89.8(4) 1_544 3_544
O22 Ce4 O31 142.3(4) . 3_544
O28 Ce4 O30 75.3(4) 3_545 .
O26 Ce4 O30 79.7(4) . .
O39 Ce4 O30 141.0(4) . .
O36 Ce4 O30 122.5(3) 1_544 .
O22 Ce4 O30 79.5(4) . .
O31 Ce4 O30 134.0(4) 3_544 .
O28 Ce4 O29 119.3(3) 3_545 .
O26 Ce4 O29 67.4(3) . .
O39 Ce4 O29 134.0(4) . .
O36 Ce4 O29 75.2(3) 1_544 .
O22 Ce4 O29 66.2(3) . .
O31 Ce4 O29 146.0(4) 3_544 .
O30 Ce4 O29 47.5(3) . .
O28 Ce4 C43 96.4(4) 3_545 .
O26 Ce4 C43 73.8(4) . .
O39 Ce4 C43 142.1(4) . .
O36 Ce4 C43 99.5(4) 1_544 .
O22 Ce4 C43 70.0(4) . .
O31 Ce4 C43 147.7(5) 3_544 .
O30 Ce4 C43 23.3(4) . .
O29 Ce4 C43 24.3(4) . .
O12 Ce5 O23 165.0(4) 1_566 1_565
O12 Ce5 O15 113.7(4) 1_566 .
O23 Ce5 O15 76.1(4) 1_565 .
O12 Ce5 O33 98.0(4) 1_566 .
O23 Ce5 O33 81.3(4) 1_565 .
O15 Ce5 O33 133.6(4) . .
O12 Ce5 O8 83.6(4) 1_566 1_565
O23 Ce5 O8 88.3(4) 1_565 1_565
O15 Ce5 O8 75.2(4) . 1_565
O33 Ce5 O8 144.2(4) . 1_565
O12 Ce5 O43 69.4(4) 1_566 1_556
O23 Ce5 O43 125.1(4) 1_565 1_556
O15 Ce5 O43 78.1(4) . 1_556
O33 Ce5 O43 82.9(4) . 1_556
O8 Ce5 O43 129.7(4) 1_565 1_556
O12 Ce5 O41 78.6(5) 1_566 .
O23 Ce5 O41 86.9(5) 1_565 .
O15 Ce5 O41 143.7(6) . .
O33 Ce5 O41 72.9(5) . .
O8 Ce5 O41 72.4(5) 1_565 .
O43 Ce5 O41 136.4(6) 1_556 .
O12 Ce5 O20 116.4(4) 1_566 1_556
O23 Ce5 O20 77.3(3) 1_565 1_556
O15 Ce5 O20 68.8(3) . 1_556
O33 Ce5 O20 66.9(4) . 1_556
O8 Ce5 O20 143.4(4) 1_565 1_556
O43 Ce5 O20 48.2(3) 1_556 1_556
O41 Ce5 O20 138.5(4) . 1_556
O12 Ce5 C30 92.1(4) 1_566 1_556
O23 Ce5 C30 101.7(4) 1_565 1_556
O15 Ce5 C30 74.3(4) . 1_556
O33 Ce5 C30 71.4(4) . 1_556
O8 Ce5 C30 144.4(4) 1_565 1_556
O43 Ce5 C30 24.0(4) 1_556 1_556
O41 Ce5 C30 141.4(5) . 1_556
O20 Ce5 C30 24.4(3) 1_556 1_556
O32 Ce6 O40 75.0(5) . .
O32 Ce6 O34 138.7(4) . .
O40 Ce6 O34 134.1(4) . .
O32 Ce6 O20 149.5(4) . 1_556
O40 Ce6 O20 76.8(4) . 1_556
O34 Ce6 O20 71.1(4) . 1_556
O32 Ce6 O27 90.8(4) . 1_556
O40 Ce6 O27 70.3(4) . 1_556
O34 Ce6 O27 77.9(4) . 1_556
O20 Ce6 O27 90.4(4) 1_556 1_556
O32 Ce6 O24 72.8(4) . 1_565
O40 Ce6 O24 135.2(4) . 1_565
O34 Ce6 O24 90.2(4) . 1_565
O20 Ce6 O24 122.5(4) 1_556 1_565
O27 Ce6 O24 139.4(4) 1_556 1_565
O32 Ce6 O16 84.8(4) . .
O40 Ce6 O16 71.8(4) . .
O34 Ce6 O16 127.7(4) . .
O20 Ce6 O16 75.6(3) 1_556 .
O27 Ce6 O16 141.6(4) 1_556 .
O24 Ce6 O16 75.1(4) 1_565 .
O32 Ce6 O42 69.5(5) . .
O40 Ce6 O42 126.1(4) . .
O34 Ce6 O42 69.2(4) . .
O20 Ce6 O42 138.8(4) 1_556 .
O27 Ce6 O42 71.1(4) 1_556 .
O24 Ce6 O42 68.4(4) 1_565 .
O16 Ce6 O42 140.0(4) . .
O32 Ce6 O23 116.5(4) . 1_565
O40 Ce6 O23 131.5(4) . 1_565
O34 Ce6 O23 69.8(4) . 1_565
O20 Ce6 O23 75.1(3) 1_556 1_565
O27 Ce6 O23 147.3(4) 1_556 1_565
O24 Ce6 O23 47.5(3) 1_565 1_565
O16 Ce6 O23 63.3(3) . 1_565
O42 Ce6 O23 100.7(4) . 1_565
O32 Ce6 C36 93.4(4) . 1_565
O40 Ce6 C36 136.2(4) . 1_565
O34 Ce6 C36 81.6(4) . 1_565
O20 Ce6 C36 99.0(4) 1_556 1_565
O27 Ce6 C36 153.3(4) 1_556 1_565
O24 Ce6 C36 23.5(4) 1_565 1_565
O16 Ce6 C36 65.1(4) . 1_565
O42 Ce6 C36 85.8(5) . 1_565
O23 Ce6 C36 24.3(4) 1_565 1_565
C55 N1 C58 110(3) . .
C55 N1 C56 109(3) . .
C58 N1 C56 112(4) . .
O37 C55 N1 121(4) . .
O37 C55 H55 119.6 . .
N1 C55 H55 119.6 . .
N1 C56 C57 121(3) . .
N1 C56 H56A 106.9 . .
C57 C56 H56A 107.0 . .
N1 C56 H56B 107.0 . .
C57 C56 H56B 107.0 . .
H56A C56 H56B 106.7 . .
C56 C57 H57A 109.5 . .
C56 C57 H57B 109.5 . .
H57A C57 H57B 109.5 . .
C56 C57 H57C 109.5 . .
H57A C57 H57C 109.5 . .
H57B C57 H57C 109.5 . .
N1 C58 C59 122(3) . .
N1 C58 H58A 106.9 . .
C59 C58 H58A 106.9 . .
N1 C58 H58B 106.9 . .
C59 C58 H58B 106.9 . .
H58A C58 H58B 106.7 . .
C58 C59 H59A 109.5 . .
C58 C59 H59B 109.5 . .
H59A C59 H59B 109.5 . .
C58 C59 H59C 109.5 . .
H59A C59 H59C 109.5 . .
H59B C59 H59C 109.5 . .
C55' N1' C56' 115(3) . .
C55' N1' C58' 114(3) . .
C56' N1' C58' 108(6) . .
N1' C55' O37 105(5) . .
N1' C55' H55' 127.5 . .
O37 C55' H55' 127.5 . .
N1' C56' C57' 137(5) . .
N1' C56' H56C 102.9 . .
C57' C56' H56C 102.9 . .
N1' C56' H56D 103.0 . .
C57' C56' H56D 103.0 . .
H56C C56' H56D 105.1 . .
C56' C57' H57D 109.5 . .
C56' C57' H57E 109.5 . .
H57D C57' H57E 109.5 . .
C56' C57' H57F 109.4 . .
H57D C57' H57F 109.5 . .
H57E C57' H57F 109.5 . .
N1' C58' C59' 128(4) . .
N1' C58' H58C 105.4 . .
C59' C58' H58C 105.4 . .
N1' C58' H58D 105.4 . .
C59' C58' H58D 105.4 . .
H58C C58' H58D 106.0 . .
C58' C59' Ce2 134(5) . 1_545
C58' C59' H59D 109.5 . .
Ce2 C59' H59D 56.8 1_545 .
C58' C59' H59E 109.4 . .
Ce2 C59' H59E 53.7 1_545 .
H59D C59' H59E 109.5 . .
C58' C59' H59F 109.5 . .
Ce2 C59' H59F 116.0 1_545 .
H59D C59' H59F 109.5 . .
H59E C59' H59F 109.5 . .
C60 O38 Ce3 129.9(13) . .
C60 N2 C63 117(2) . .
C60 N2 C61 113(2) . .
C63 N2 C61 129(3) . .
O38 C60 N2 121(2) . .
O38 C60 H60 119.3 . .
N2 C60 H60 119.3 . .
N2 C61 C62 108(3) . .
N2 C61 H61A 110.2 . .
C62 C61 H61A 110.2 . .
N2 C61 H61B 110.2 . .
C62 C61 H61B 110.2 . .
H61A C61 H61B 108.5 . .
C61 C62 H62A 109.5 . .
C61 C62 H62B 109.5 . .
H62A C62 H62B 109.5 . .
C61 C62 H624 109.5 . .
H62A C62 H624 109.5 . .
H62B C62 H624 109.5 . .
N2 C63 C64 108(3) . .
N2 C63 H63A 110.2 . .
C64 C63 H63A 110.2 . .
N2 C63 H63B 110.2 . .
C64 C63 H63B 110.2 . .
H63A C63 H63B 108.5 . .
C63 C64 H64A 109.5 . .
C63 C64 H64B 109.5 . .
H64A C64 H64B 109.5 . .
C63 C64 H64C 109.5 . .
H64A C64 H64C 109.5 . .
H64B C64 H64C 109.5 . .
C65 N3 C68 115(2) . .
C65 N3 C66 114(2) . .
C68 N3 C66 128(3) . .
O39 C65 N3 124(3) . .
O39 C65 H65 117.8 . .
N3 C65 H65 117.8 . .
N3 C66 C67 107(3) . .
N3 C66 H66A 110.3 . .
C67 C66 H66A 110.3 . .
N3 C66 H66B 110.3 . .
C67 C66 H66B 110.3 . .
H66A C66 H66B 108.5 . .
C66 C67 H67A 109.5 . .
C66 C67 H67B 109.5 . .
H67A C67 H67B 109.5 . .
C66 C67 H67C 109.5 . .
H67A C67 H67C 109.5 . .
H67B C67 H67C 109.5 . .
N3 C68 C69 111(3) . .
N3 C68 H68A 109.5 . .
C69 C68 H68A 109.4 . .
N3 C68 H68B 109.5 . .
C69 C68 H68B 109.5 . .
H68A C68 H68B 108.1 . .
C68 C69 H69A 109.5 . .
C68 C69 H69B 109.5 . .
H69A C69 H69B 109.5 . .
C68 C69 H69C 109.4 . .
H69A C69 H69C 109.5 . .
H69B C69 H69C 109.5 . .
C65' N3' C66' 115(2) . .
C65' N3' C68' 116(2) . .
C66' N3' C68' 128(3) . .
O39 C65' N3' 122(3) . .
O39 C65' H65' 119.2 . .
N3' C65' H65' 119.2 . .
N3' C66' C67' 109(3) . .
N3' C66' H66C 110.0 . .
C67' C66' H66C 110.0 . .
N3' C66' H66D 110.0 . .
C67' C66' H66D 110.0 . .
H66C C66' H66D 108.4 . .
C66' C67' H67D 109.5 . .
C66' C67' H67E 109.5 . .
H67D C67' H67E 109.5 . .
C66' C67' H67F 109.5 . .
H67D C67' H67F 109.5 . .
H67E C67' H67F 109.5 . .
N3' C68' C69' 109(3) . .
N3' C68' H68C 109.9 . .
C69' C68' H68C 109.9 . .
N3' C68' H68D 109.9 . .
C69' C68' H68D 109.9 . .
H68C C68' H68D 108.3 . .
C68' C69' H69D 109.5 . .
C68' C69' H69E 109.5 . .
H69D C69' H69E 109.5 . .
C68' C69' H69F 109.5 . .
H69D C69' H69F 109.5 . .
H69E C69' H69F 109.5 . .
C70 O40 Ce6 127.6(12) . .
C70 N4 C71 123(2) . .
C70 N4 C73 121(2) . .
C71 N4 C73 116(2) . .
O40 C70 N4 123.9(19) . .
O40 C70 H70 118.0 . .
N4 C70 H70 118.0 . .
N4 C71 C72 114(3) . .
N4 C71 H71A 108.9 . .
C72 C71 H71A 108.9 . .
N4 C71 H71B 108.9 . .
C72 C71 H71B 108.9 . .
H71A C71 H71B 107.7 . .
C71 C72 H72A 109.5 . .
C71 C72 H72B 109.5 . .
H72A C72 H72B 109.5 . .
C71 C72 H72C 109.5 . .
H72A C72 H72C 109.5 . .
H72B C72 H72C 109.5 . .
N4 C73 C74 109(3) . .
N4 C73 H73A 109.9 . .
C74 C73 H73A 109.9 . .
N4 C73 H73B 109.9 . .
C74 C73 H73B 109.9 . .
H73A C73 H73B 108.3 . .
C73 C74 H74A 109.5 . .
C73 C74 H74B 109.5 . .
H74A C74 H74B 109.5 . .
C73 C74 H74C 109.5 . .
H74A C74 H74C 109.5 . .
H74B C74 H74C 109.5 . .
C76 N5 C78 110(4) . .
C76 N5 C75 124(3) . .
C78 N5 C75 121(3) . .
O41 C75 N5 113(4) . .
O41 C75 H75 123.7 . .
N5 C75 H75 123.7 . .
N5 C76 C77 127(5) . .
N5 C76 H76A 105.7 . .
C77 C76 H76A 105.7 . .
N5 C76 H76B 105.6 . .
C77 C76 H76B 105.6 . .
H76A C76 H76B 106.1 . .
C76 C77 H77A 109.5 . .
C76 C77 H77B 109.4 . .
H77A C77 H77B 109.5 . .
C76 C77 H77C 109.5 . .
H77A C77 H77C 109.5 . .
H77B C77 H77C 109.5 . .
N5 C78 C79 112(4) . .
N5 C78 H78A 109.2 . .
C79 C78 H78A 109.2 . .
N5 C78 H78B 109.2 . .
C79 C78 H78B 109.2 . .
H78A C78 H78B 107.9 . .
C78 C79 H79A 109.5 . .
C78 C79 H79B 109.5 . .
H79A C79 H79B 109.5 . .
C78 C79 H79C 109.5 . .
H79A C79 H79C 109.5 . .
H79B C79 H79C 109.5 . .
C75' N5' C76' 126(3) . .
C75' N5' C78' 124(3) . .
C76' N5' C78' 109(4) . .
O41 C75' N5' 123(3) . .
O41 C75' H75' 118.6 . .
N5' C75' H75' 118.7 . .
N5' C76' C77' 128(5) . .
N5' C76' H76C 105.3 . .
C77' C76' H76C 105.3 . .
N5' C76' H76D 105.3 . .
C77' C76' H76D 105.3 . .
H76C C76' H76D 106.0 . .
C76' C77' H77D 109.5 . .
C76' C77' H77E 109.5 . .
H77D C77' H77E 109.5 . .
C76' C77' H77F 109.5 . .
H77D C77' H77F 109.5 . .
H77E C77' H77F 109.5 . .
N5' C78' C79' 112(4) . .
N5' C78' H78C 109.2 . .
C79' C78' H78C 109.2 . .
N5' C78' H78D 109.2 . .
C79' C78' H78D 109.2 . .
H78C C78' H78D 107.9 . .
C78' C79' H79D 109.5 . .
C78' C79' H79E 109.5 . .
H79D C79' H79E 109.5 . .
C78' C79' H79F 109.5 . .
H79D C79' H79F 109.5 . .
H79E C79' H79F 109.5 . .
C55 O37 Ce1 124(2) . .
C55' O37 Ce1 130(2) . .
C65 O39 Ce4 134(2) . .
C65' O39 Ce4 131.0(18) . .
C75' O41 Ce5 134(2) . .
C75 O41 Ce5 142(4) . .

loop_
_geom_bond_atom_site_label_1
_geom_bond_atom_site_label_2
_geom_bond_distance
_geom_bond_site_symmetry_2
C1 O1 1.242(19) .
C1 O2 1.249(18) .
C1 C2 1.47(2) .
C2 C3 1.35(2) .
C2 S1 1.715(15) .
C3 C4 1.41(2) .
C3 H3 0.9300 .
C4 C5 1.34(2) .
C4 H4 0.9300 .
C5 C6 1.44(2) .
C5 S1 1.712(15) .
C6 O3 1.235(19) .
C6 O4 1.267(18) .
C7 O6 1.22(2) .
C7 O5 1.260(19) .
C7 C8 1.496(19) .
C7 Ce2 2.982(14) .
C8 C9 1.35(2) .
C8 S2 1.714(15) .
C9 C10 1.42(2) .
C9 H9 0.9300 .
C10 C11 1.35(2) .
C10 H10 0.9300 .
C11 C12 1.50(2) .
C11 S2 1.678(15) .
C12 O8 1.23(2) .
C12 O7 1.252(18) .
C13 O9 1.244(19) .
C13 O10 1.270(18) .
C13 C14 1.49(2) .
C14 C15 1.36(2) .
C14 S3 1.713(16) .
C15 C16 1.39(2) .
C15 H15 0.9300 .
C16 C17 1.31(3) .
C16 H16 0.9300 .
C17 C18 1.51(2) .
C17 S3 1.703(15) .
C18 O11 1.23(2) .
C18 O12 1.27(2) .
C19 O13 1.25(2) .
C19 O14 1.25(2) .
C19 C20 1.49(2) .
C20 C21 1.33(2) .
C20 S4 1.719(16) .
C21 C22 1.39(2) .
C21 H21 0.9300 .
C22 C23 1.35(2) .
C22 H22 0.9300 .
C23 C24 1.48(2) .
C23 S4 1.706(16) .
C24 O16 1.240(18) .
C24 O15 1.288(17) .
C25 O18 1.24(2) .
C25 O17 1.25(2) .
C25 C26 1.47(2) .
C26 C27 1.37(2) .
C26 S5 1.716(15) .
C27 C28 1.41(2) .
C27 H27 0.9300 .
C28 C29 1.36(2) .
C28 H28 0.9300 .
C29 C30 1.489(19) .
C29 S5 1.705(15) .
C30 O20 1.260(17) .
C30 O43 1.257(19) .
C30 Ce5 3.041(13) 1_554
C31 O21 1.25(2) .
C31 O22 1.27(2) .
C31 C32 1.50(2) .
C32 C33 1.39(2) .
C32 S6 1.700(17) .
C33 C34 1.42(2) .
C33 H33 0.9300 .
C34 C35 1.35(2) .
C34 H34 0.9300 .
C35 C36 1.47(2) .
C35 S6 1.709(14) .
C36 O24 1.26(2) .
C36 O23 1.265(18) .
C36 Ce6 3.065(15) 1_545
C37 O26 1.23(2) .
C37 O25 1.27(2) .
C37 C38 1.49(2) .
C38 C39 1.36(2) .
C38 S7 1.711(16) .
C39 C40 1.40(2) .
C39 H39 0.9300 .
C40 C41 1.33(2) .
C40 H40 0.9300 .
C41 C42 1.49(2) .
C41 S7 1.711(16) .
C42 O27 1.23(2) .
C42 O28 1.278(18) .
C43 O30 1.25(2) .
C43 O29 1.265(19) .
C43 C44 1.47(2) .
C43 Ce4 3.078(17) .
C44 C45 1.34(2) .
C44 S8 1.701(15) .
C45 C46 1.42(2) .
C45 H45 0.9300 .
C46 C47 1.36(2) .
C46 H46 0.9300 .
C47 C48 1.49(2) .
C47 S8 1.712(16) .
C48 O31 1.20(2) .
C48 O32 1.28(2) .
C49 O34 1.230(18) .
C49 O33 1.244(19) .
C49 C50 1.52(2) .
C50 C51 1.35(2) .
C50 S9 1.702(15) .
C51 C52 1.42(2) .
C51 H51 0.9300 .
C52 C53 1.38(2) .
C52 H52 0.9300 .
C53 C54 1.46(2) .
C53 S9 1.698(16) .
C54 O36 1.26(2) .
C54 O35 1.25(2) .
C54 Ce3 3.076(18) 1_566
O1 Ce2 2.456(10) .
O2 Ce1 2.419(11) .
O3 Ce1 2.477(11) 2_665
O4 Ce2 2.373(10) 2_665
O5 Ce1 2.521(10) .
O5 Ce2 2.791(11) .
O6 Ce2 2.487(11) .
O7 Ce1 2.399(11) 2_655
O8 Ce5 2.443(10) 1_545
O9 Ce1 2.527(11) .
O10 Ce2 2.407(10) .
O11 Ce1 2.488(11) 2_654
O12 Ce5 2.325(10) 1_544
O13 Ce2 2.359(10) .
O14 Ce3 2.492(11) .
O15 Ce5 2.441(11) .
O16 Ce6 2.539(10) .
O17 Ce2 2.482(11) .
O18 Ce3 2.377(11) .
O19 Ce3 2.683(9) .
O19 Ce2 2.773(9) .
O19 H19A 0.86(3) .
O19 H19B 0.86(3) .
O20 Ce6 2.464(10) 1_554
O20 Ce5 2.820(10) 1_554
O21 Ce3 2.441(11) .
O22 Ce4 2.474(10) .
O23 Ce5 2.413(10) 1_545
O23 Ce6 2.893(11) 1_545
O24 Ce6 2.516(11) 1_545
O25 Ce3 2.524(10) .
O26 Ce4 2.426(10) .
O27 Ce6 2.483(11) 1_554
O28 Ce4 2.359(10) 3_554
O29 Ce3 2.450(10) .
O29 Ce4 2.854(11) .
O30 Ce4 2.539(11) .
O31 Ce4 2.476(11) 3
O32 Ce6 2.377(12) .
O33 Ce5 2.440(10) .
O34 Ce6 2.453(10) .
O35 Ce3 2.554(11) 1_566
O36 Ce4 2.433(10) 1_566
O36 Ce3 2.840(10) 1_566
O42 Ce6 2.638(10) .
O42 H42A 0.86(3) .
O42 H42B 0.86(3) .
O43 Ce5 2.546(10) 1_554
O44 Ce1 2.604(10) .
O44 H44A 0.85(3) .
O44 H44B 0.85(3) .
Ce1 O7 2.399(11) 2_654
Ce1 O37 2.472(15) .
Ce1 O3 2.477(11) 2_664
Ce1 O11 2.488(11) 2_655
Ce1 H44A 2.20(17) .
Ce2 O4 2.373(10) 2_664
Ce2 C59' 3.09(6) 1_565
Ce2 H19B 2.40(16) .
Ce3 O38 2.515(11) .
Ce3 O35 2.555(11) 1_544
Ce3 O36 2.840(10) 1_544
Ce3 C54 3.076(18) 1_544
Ce4 O28 2.360(10) 3_545
Ce4 O39 2.437(13) .
Ce4 O36 2.433(10) 1_544
Ce4 O31 2.476(11) 3_544
Ce5 O12 2.325(11) 1_566
Ce5 O23 2.413(10) 1_565
Ce5 O8 2.443(10) 1_565
Ce5 O43 2.546(10) 1_556
Ce5 O41 2.548(13) .
Ce5 O20 2.820(11) 1_556
Ce5 C30 3.042(14) 1_556
Ce6 O40 2.451(12) .
Ce6 O20 2.464(10) 1_556
Ce6 O27 2.483(11) 1_556
Ce6 O24 2.516(11) 1_565
Ce6 O23 2.893(11) 1_565
Ce6 C36 3.065(15) 1_565
N1 C55 1.47(3) .
N1 C58 1.52(3) .
N1 C56 1.54(3) .
C55 O37 1.12(4) .
C55 H55 0.9300 .
C56 C57 1.59(3) .
C56 H56A 0.9700 .
C56 H56B 0.9700 .
C57 H57A 0.9600 .
C57 H57B 0.9600 .
C57 H57C 0.9600 .
C58 C59 1.59(3) .
C58 H58A 0.9700 .
C58 H58B 0.9700 .
C59 H59A 0.9600 .
C59 H59B 0.9600 .
C59 H59C 0.9600 .
N1' C55' 1.46(3) .
N1' C56' 1.46(3) .
N1' C58' 1.48(3) .
C55' O37 1.48(8) .
C55' H55' 0.9300 .
C56' C57' 1.48(3) .
C56' H56C 0.9700 .
C56' H56D 0.9700 .
C57' H57D 0.9600 .
C57' H57E 0.9600 .
C57' H57F 0.9600 .
C58' C59' 1.56(3) .
C58' H58C 0.9700 .
C58' H58D 0.9700 .
C59' Ce2 3.09(6) 1_545
C59' H59D 0.9600 .
C59' H59E 0.9600 .
C59' H59F 0.9600 .
O38 C60 1.23(2) .
N2 C60 1.43(2) .
N2 C63 1.48(2) .
N2 C61 1.51(2) .
C60 H60 0.9300 .
C61 C62 1.56(3) .
C61 H61A 0.9700 .
C61 H61B 0.9700 .
C62 H62A 0.9600 .
C62 H62B 0.9600 .
C62 H624 0.9600 .
C63 C64 1.51(3) .
C63 H63A 0.9700 .
C63 H63B 0.9700 .
C64 H64A 0.9600 .
C64 H64B 0.9600 .
C64 H64C 0.9600 .
N3 C65 1.45(2) .
N3 C68 1.47(2) .
N3 C66 1.48(2) .
C65 O39 1.22(3) .
C65 H65 0.9300 .
C66 C67 1.56(3) .
C66 H66A 0.9700 .
C66 H66B 0.9700 .
C67 H67A 0.9600 .
C67 H67B 0.9600 .
C67 H67C 0.9600 .
C68 C69 1.52(3) .
C68 H68A 0.9700 .
C68 H68B 0.9700 .
C69 H69A 0.9600 .
C69 H69B 0.9600 .
C69 H69C 0.9600 .
N3' C65' 1.42(2) .
N3' C66' 1.47(2) .
N3' C68' 1.47(2) .
C65' O39 1.23(3) .
C65' H65' 0.9300 .
C66' C67' 1.53(3) .
C66' H66C 0.9700 .
C66' H66D 0.9700 .
C67' H67D 0.9600 .
C67' H67E 0.9600 .
C67' H67F 0.9600 .
C68' C69' 1.54(3) .
C68' H68C 0.9700 .
C68' H68D 0.9700 .
C69' H69D 0.9600 .
C69' H69E 0.9600 .
C69' H69F 0.9600 .
O40 C70 1.22(2) .
N4 C70 1.366(19) .
N4 C71 1.46(2) .
N4 C73 1.47(2) .
C70 H70 0.9300 .
C71 C72 1.52(3) .
C71 H71A 0.9700 .
C71 H71B 0.9700 .
C72 H72A 0.9600 .
C72 H72B 0.9600 .
C72 H72C 0.9600 .
C73 C74 1.55(3) .
C73 H73A 0.9700 .
C73 H73B 0.9700 .
C74 H74A 0.9600 .
C74 H74B 0.9600 .
C74 H74C 0.9600 .
N5 C76 1.45(3) .
N5 C78 1.48(3) .
N5 C75 1.49(3) .
C75 O41 1.24(3) .
C75 H75 0.9300 .
C76 C77 1.55(3) .
C76 H76A 0.9700 .
C76 H76B 0.9700 .
C77 H77A 0.9600 .
C77 H77B 0.9600 .
C77 H77C 0.9600 .
C78 C79 1.54(3) .
C78 H78A 0.9700 .
C78 H78B 0.9700 .
C79 H79A 0.9600 .
C79 H79B 0.9600 .
C79 H79C 0.9600 .
N5' C75' 1.45(2) .
N5' C76' 1.46(3) .
N5' C78' 1.47(3) .
C75' O41 1.19(2) .
C75' H75' 0.9300 .
C76' C77' 1.52(3) .
C76' H76C 0.9700 .
C76' H76D 0.9700 .
C77' H77D 0.9600 .
C77' H77E 0.9600 .
C77' H77F 0.9600 .
C78' C79' 1.53(3) .
C78' H78C 0.9700 .
C78' H78D 0.9700 .
C79' H79D 0.9600 .
C79' H79E 0.9600 .
C79' H79F 0.9600 .

loop_
_geom_hbond_atom_site_label_D
_geom_hbond_atom_site_label_H
_geom_hbond_atom_site_label_A
_geom_hbond_distance_DH
_geom_hbond_distance_HA
_geom_hbond_distance_DA
_geom_hbond_angle_DHA
_geom_hbond_site_symmetry_A
C4 H4 O17 0.93 2.48 3.38(2) 163.6 2_665
C4 H4 S5 0.93 3.00 3.630(17) 126.6 2_665
C9 H9 O11 0.93 2.65 3.45(2) 144.6 2_655
C21 H21 S1 0.93 2.82 3.468(17) 127.6 .
C27 H27 S7 0.93 2.88 3.344(19) 112.5 .
C34 H34 O8 0.93 2.54 3.415(19) 155.8 .
C40 H40 S6 0.93 2.89 3.546(18) 128.7 3_554
C45 H45 S4 0.93 2.93 3.371(16) 110.4 .
C46 H46 S4 0.93 2.88 3.350(17) 113.0 .
C52 H52 O31 0.93 2.56 3.43(2) 156.5 3
O19 H19A O35 0.86(3) 2.33(12) 2.815(17) 115(11) 1_544
O19 H19B O6 0.86(3) 1.92(6) 2.732(17) 156(13) .
O42 H42A O30 0.86(3) 2.15(15) 2.815(17) 134(18) 3
O42 H42B O24 0.86(3) 2.47(15) 2.899(18) 112(13) 1_565
O44 H44A O11 0.85(3) 2.35(8) 3.104(18) 147(13) 2_655
O44 H44A O12 0.85(3) 2.55(8) 3.321(17) 152(14) 2_655
O44 H44B O15 0.85(3) 1.99(7) 2.797(16) 158(16) 2_664
C57' H57F S1 0.96 2.88 3.39(9) 114.9 1_545
C59' H59D O17 0.96 2.01 2.91(6) 156.0 1_545
C59' H59E O1 0.96 2.01 2.95(7) 164.5 1_545
C65 H65 O22 0.93 2.58 3.10(4) 115.5 .
C69 H69A S8 0.96 2.71 3.63(7) 162.0 1_545
C65' H65' O28 0.93 2.64 3.13(3) 113.5 3_545
C67' H67F S8 0.96 2.95 3.51(5) 118.8 3_544
C72 H72A S6 0.96 2.93 3.88(5) 170.5 .
C79 H79A S2 0.96 2.97 3.60(11) 124.7 1_565
C75' H75' O8 0.93 2.48 3.05(4) 119.5 1_565
C77' H77D S5 0.96 2.84 3.62(8) 139.0 1_566

loop_
_geom_torsion_atom_site_label_1
_geom_torsion_atom_site_label_2
_geom_torsion_atom_site_label_3
_geom_torsion_atom_site_label_4
_geom_torsion
_geom_torsion_site_symmetry_1
_geom_torsion_site_symmetry_4
O1 C1 C2 C3 179(2) . .
O2 C1 C2 C3 2(3) . .
O1 C1 C2 S1 -4(2) . .
O2 C1 C2 S1 179.0(13) . .
C1 C2 C3 C4 176(2) . .
S1 C2 C3 C4 -1(3) . .
C2 C3 C4 C5 3(3) . .
C3 C4 C5 C6 177(2) . .
C3 C4 C5 S1 -3(3) . .
C4 C5 C6 O3 175(2) . .
S1 C5 C6 O3 -4(2) . .
C4 C5 C6 O4 -2(3) . .
S1 C5 C6 O4 178.7(13) . .
O6 C7 C8 C9 175(2) . .
O5 C7 C8 C9 -2(3) . .
O6 C7 C8 S2 -8(2) . .
O5 C7 C8 S2 174.8(13) . .
C7 C8 C9 C10 179(2) . .
S2 C8 C9 C10 2(2) . .
C8 C9 C10 C11 -5(3) . .
C9 C10 C11 C12 -177.6(18) . .
C9 C10 C11 S2 6(2) . .
C10 C11 C12 O8 -164.1(19) . .
S2 C11 C12 O8 12(2) . .
C10 C11 C12 O7 16(3) . .
S2 C11 C12 O7 -167.6(14) . .
O9 C13 C14 C15 -175(2) . .
O10 C13 C14 C15 9(3) . .
O9 C13 C14 S3 3(2) . .
O10 C13 C14 S3 -174.3(13) . .
C13 C14 C15 C16 174(2) . .
S3 C14 C15 C16 -3(3) . .
C14 C15 C16 C17 0(3) . .
C15 C16 C17 C18 -178(2) . .
C15 C16 C17 S3 3(3) . .
C16 C17 C18 O11 -169(2) . .
S3 C17 C18 O11 10(3) . .
C16 C17 C18 O12 20(3) . .
S3 C17 C18 O12 -161.4(13) . .
O13 C19 C20 C21 -7(3) . .
O14 C19 C20 C21 175(2) . .
O13 C19 C20 S4 172.5(15) . .
O14 C19 C20 S4 -6(3) . .
C19 C20 C21 C22 175(2) . .
S4 C20 C21 C22 -4(2) . .
C20 C21 C22 C23 3(3) . .
C21 C22 C23 C24 -178.9(19) . .
C21 C22 C23 S4 0(2) . .
C22 C23 C24 O16 168(2) . .
S4 C23 C24 O16 -11(2) . .
C22 C23 C24 O15 -5(3) . .
S4 C23 C24 O15 176.6(12) . .
O18 C25 C26 C27 -26(3) . .
O17 C25 C26 C27 158(2) . .
O18 C25 C26 S5 155.4(16) . .
O17 C25 C26 S5 -20(3) . .
C25 C26 C27 C28 178.7(19) . .
S5 C26 C27 C28 -3(2) . .
C26 C27 C28 C29 1(3) . .
C27 C28 C29 C30 -178.4(18) . .
C27 C28 C29 S5 1(2) . .
C28 C29 C30 O20 6(3) . .
S5 C29 C30 O20 -173.1(12) . .
C28 C29 C30 O43 -174.1(19) . .
S5 C29 C30 O43 7(2) . .
C28 C29 C30 Ce5 133(5) . 1_554
S5 C29 C30 Ce5 -46(6) . 1_554
O21 C31 C32 C33 13(3) . .
O22 C31 C32 C33 -174.8(18) . .
O21 C31 C32 S6 -171.5(15) . .
O22 C31 C32 S6 1(3) . .
C31 C32 C33 C34 175.1(18) . .
S6 C32 C33 C34 -1(2) . .
C32 C33 C34 C35 0(3) . .
C33 C34 C35 C36 179.4(17) . .
C33 C34 C35 S6 0(2) . .
C34 C35 C36 O24 -177.7(18) . .
S6 C35 C36 O24 2(2) . .
C34 C35 C36 O23 5(3) . .
S6 C35 C36 O23 -175.7(12) . .
C34 C35 C36 Ce6 -136(5) . 1_545
S6 C35 C36 Ce6 43(7) . 1_545
O26 C37 C38 C39 -1(3) . .
O25 C37 C38 C39 -180(2) . .
O26 C37 C38 S7 179.0(14) . .
O25 C37 C38 S7 0(2) . .
C37 C38 C39 C40 -177.2(19) . .
S7 C38 C39 C40 3(2) . .
C38 C39 C40 C41 -1(3) . .
C39 C40 C41 C42 177(2) . .
C39 C40 C41 S7 -1(3) . .
C40 C41 C42 O27 171(2) . .
S7 C41 C42 O27 -11(2) . .
C40 C41 C42 O28 -13(3) . .
S7 C41 C42 O28 165.5(13) . .
O29 C43 C44 C45 2(3) . .
Ce4 C43 C44 C45 136(6) . .
O30 C43 C44 S8 2(2) . .
O29 C43 C44 S8 -175.9(12) . .
Ce4 C43 C44 S8 -43(7) . .
C43 C44 C45 C46 -178.2(17) . .
S8 C44 C45 C46 0(2) . .
C44 C45 C46 C47 0(2) . .
C45 C46 C47 C48 175.4(18) . .
C45 C46 C47 S8 0(2) . .
C46 C47 C48 O31 157(2) . .
S8 C47 C48 O31 -28(3) . .
C46 C47 C48 O32 -24(3) . .
S8 C47 C48 O32 151.0(15) . .
O34 C49 C50 C51 7(2) . .
O33 C49 C50 C51 -175.8(17) . .
O34 C49 C50 S9 -175.3(12) . .
O33 C49 C50 S9 2(2) . .
C49 C50 C51 C52 178.9(16) . .
S9 C50 C51 C52 1(2) . .
C50 C51 C52 C53 -1(2) . .
C51 C52 C53 C54 -179.4(19) . .
C51 C52 C53 S9 0(2) . .
C52 C53 C54 O36 -4(3) . .
S9 C53 C54 O36 175.9(14) . .
C52 C53 C54 O35 -179.1(19) . .
S9 C53 C54 O35 1(3) . .
C52 C53 C54 Ce3 -126(5) . 1_566
S9 C53 C54 Ce3 54(6) . 1_566
O2 C1 O1 Ce2 20(3) . .
C2 C1 O1 Ce2 -156.7(12) . .
O1 C1 O2 Ce1 -49(3) . .
C2 C1 O2 Ce1 127.9(17) . .
O4 C6 O3 Ce1 12(2) . 2_665
C5 C6 O3 Ce1 -165.6(13) . 2_665
O6 C7 O5 Ce1 167(4) . .
C8 C7 O5 Ce1 -16(6) . .
Ce2 C7 O5 Ce1 161(5) . .
O6 C7 O5 Ce2 6.5(17) . .
C8 C7 O5 Ce2 -176.1(15) . .
O5 C7 O6 Ce2 -7(2) . .
C8 C7 O6 Ce2 175.2(14) . .
O7 C12 O8 Ce5 2(3) . 1_545
C11 C12 O8 Ce5 -178.5(12) . 1_545
O10 C13 O9 Ce1 -15(3) . .
C14 C13 O9 Ce1 168.4(12) . .
O9 C13 O10 Ce2 40(2) . .
C14 C13 O10 Ce2 -144.1(12) . .
O12 C18 O11 Ce1 9(3) . 2_654
C17 C18 O11 Ce1 -160.7(12) . 2_654
O11 C18 O12 Ce5 97(2) . 1_544
C17 C18 O12 Ce5 -93(2) . 1_544
O14 C19 O13 Ce2 -67(3) . .
C20 C19 O13 Ce2 115(2) . .
O13 C19 O14 Ce3 -20(3) . .
C20 C19 O14 Ce3 158.4(13) . .
O16 C24 O15 Ce5 -35(2) . .
C23 C24 O15 Ce5 137.9(13) . .
O15 C24 O16 Ce6 1(3) . .
C23 C24 O16 Ce6 -171.4(12) . .
O18 C25 O17 Ce2 14(3) . .
C26 C25 O17 Ce2 -170.8(13) . .
O43 C30 O20 Ce6 171(4) . 1_554
C29 C30 O20 Ce6 -9(6) . 1_554
O43 C30 O20 Ce5 -10.5(14) . 1_554
C29 C30 O20 Ce5 169.5(13) . 1_554
O22 C31 O21 Ce3 49(3) . .
C32 C31 O21 Ce3 -140.2(14) . .
O21 C31 O22 Ce4 -17(3) . .
C32 C31 O22 Ce4 171.6(11) . .
O24 C36 O23 Ce5 146(4) . 1_545
C35 C36 O23 Ce5 -37(6) . 1_545
Ce6 C36 O23 Ce5 135(5) 1_545 1_545
O24 C36 O23 Ce6 10.3(16) . 1_545
C35 C36 O23 Ce6 -172.6(14) . 1_545
O23 C36 O24 Ce6 -12.1(19) . 1_545
C35 C36 O24 Ce6 170.7(12) . 1_545
O26 C37 O25 Ce3 15(3) . .
C38 C37 O25 Ce3 -166.0(11) . .
O25 C37 O26 Ce4 -47(3) . .
C38 C37 O26 Ce4 134.8(14) . .
O28 C42 O27 Ce6 -13(3) . 1_554
C41 C42 O27 Ce6 162.2(13) . 1_554
O27 C42 O28 Ce4 -75(2) . 3_554
C41 C42 O28 Ce4 109.1(18) . 3_554
C44 C43 O29 Ce3 -3(6) . .
Ce4 C43 O29 Ce3 -174(5) . .
O30 C43 O29 Ce4 -6.6(15) . .
C44 C43 O29 Ce4 171.6(15) . .
O29 C43 O30 Ce4 7.6(18) . .
C44 C43 O30 Ce4 -170.5(13) . .
O32 C48 O31 Ce4 -1(4) . 3
C47 C48 O31 Ce4 177.2(12) . 3
O31 C48 O32 Ce6 -63(5) . .
C47 C48 O32 Ce6 118(4) . .
O34 C49 O33 Ce5 -16(2) . .
C50 C49 O33 Ce5 168.0(10) . .
O33 C49 O34 Ce6 42(2) . .
C50 C49 O34 Ce6 -141.6(12) . .
O36 C54 O35 Ce3 -8(2) . 1_566
C53 C54 O35 Ce3 167.0(15) . 1_566
O35 C54 O36 Ce4 -176(4) . 1_566
C53 C54 O36 Ce4 10(6) . 1_566
Ce3 C54 O36 Ce4 177(5) 1_566 1_566
O35 C54 O36 Ce3 6.7(19) . 1_566
C53 C54 O36 Ce3 -167.8(17) . 1_566
O20 C30 O43 Ce5 11.9(16) . 1_554
C29 C30 O43 Ce5 -168.2(11) . 1_554
C4 C5 S1 C2 2.4(17) . .
C6 C5 S1 C2 -178.3(16) . .
C3 C2 S1 C5 -0.8(18) . .
C1 C2 S1 C5 -178.4(16) . .
C10 C11 S2 C8 -4.1(17) . .
C12 C11 S2 C8 179.0(16) . .
C9 C8 S2 C11 1.3(17) . .
C7 C8 S2 C11 -176.2(16) . .
C16 C17 S3 C14 -4.0(19) . .
C18 C17 S3 C14 177.0(16) . .
C15 C14 S3 C17 4.2(17) . .
C13 C14 S3 C17 -173.4(15) . .
C22 C23 S4 C20 -2.0(17) . .
C24 C23 S4 C20 177.0(15) . .
C21 C20 S4 C23 3.6(17) . .
C19 C20 S4 C23 -175.6(18) . .
C28 C29 S5 C26 -1.8(17) . .
C30 C29 S5 C26 177.3(14) . .
C27 C26 S5 C29 2.5(16) . .
C25 C26 S5 C29 -178.8(17) . .
C33 C32 S6 C35 0.6(16) . .
C31 C32 S6 C35 -175.3(16) . .
C34 C35 S6 C32 -0.3(15) . .
C36 C35 S6 C32 -179.8(14) . .
C40 C41 S7 C38 2.5(18) . .
C42 C41 S7 C38 -176.3(16) . .
C39 C38 S7 C41 -3.0(17) . .
C37 C38 S7 C41 177.0(16) . .
C45 C44 S8 C47 0.0(15) . .
C43 C44 S8 C47 178.4(15) . .
C46 C47 S8 C44 -0.1(15) . .
C48 C47 S8 C44 -175.6(16) . .
C51 C50 S9 C53 -1.1(15) . .
C49 C50 S9 C53 -178.7(13) . .
C52 C53 S9 C50 0.4(14) . .
C54 C53 S9 C50 -179.9(15) . .
C58 N1 C55 O37 159(5) . .
C56 N1 C55 O37 36(7) . .
C55 N1 C56 C57 82(6) . .
C58 N1 C56 C57 -40(7) . .
C55 N1 C58 C59 -83(7) . .
C56 N1 C58 C59 39(7) . .
C56' N1' C55' O37 -68(7) . .
C58' N1' C55' O37 168(6) . .
C55' N1' C56' C57' 81(11) . .
C58' N1' C56' C57' -151(9) . .
C55' N1' C58' C59' -156(8) . .
C56' N1' C58' C59' 75(10) . .
N1' C58' C59' Ce2 -118(7) . 1_545
Ce3 O38 C60 N2 -161.0(16) . .
C63 N2 C60 O38 -14(4) . .
C61 N2 C60 O38 176(2) . .
C60 N2 C61 C62 -98(4) . .
C63 N2 C61 C62 94(4) . .
C60 N2 C63 C64 100(3) . .
C61 N2 C63 C64 -92(4) . .
C68 N3 C65 O39 -173(4) . .
C66 N3 C65 O39 26(7) . .
C65 N3 C66 C67 -124(5) . .
C68 N3 C66 C67 78(7) . .
C65 N3 C68 C69 58(7) . .
C66 N3 C68 C69 -144(6) . .
C66' N3' C65' O39 -18(6) . .
C68' N3' C65' O39 171(3) . .
C65' N3' C66' C67' -79(5) . .
C68' N3' C66' C67' 91(5) . .
C65' N3' C68' C69' 94(5) . .
C66' N3' C68' C69' -76(5) . .
Ce6 O40 C70 N4 -167.2(15) . .
C71 N4 C70 O40 176(2) . .
C73 N4 C70 O40 -8(4) . .
C70 N4 C71 C72 -8(5) . .
C73 N4 C71 C72 176(3) . .
C70 N4 C73 C74 93(3) . .
C71 N4 C73 C74 -90(3) . .
C76 N5 C75 O41 -132(6) . .
C78 N5 C75 O41 21(9) . .
C78 N5 C76 C77 -56(10) . .
C75 N5 C76 C77 100(10) . .
C76 N5 C78 C79 -134(8) . .
C75 N5 C78 C79 69(11) . .
C76' N5' C75' O41 16(9) . .
C78' N5' C75' O41 -170(5) . .
C75' N5' C76' C77' 75(10) . .
C78' N5' C76' C77' -100(8) . .
C75' N5' C78' C79' -48(8) . .
C76' N5' C78' C79' 127(6) . .
N1 C55 O37 Ce1 -177(3) . .
N1' C55' O37 Ce1 -154(3) . .
N3 C65 O39 Ce4 143(3) . .
N3' C65' O39 Ce4 -179(3) . .
N5' C75' O41 Ce5 -158(4) . .
N5 C75 O41 Ce5 113(5) . .
